data_4302647
loop_
_publ_author_name
'Piotr Sobota'
'Anna Dr\;ag-Jarz\;abek'
'\/Lukasz John'
'J\'ozef Utko'
'Lucjan B. Jerzykiewicz'
'Marek Duczmal'

_publ_section_title
;
Cyclopentadienyl/Alkoxo Ligand Exchange in Group 4 Metallocenes: A
Convenient Route to Heterometallic Species
;
_journal_name_full 'Inorganic Chemistry'
_journal_page_first 6584
_journal_page_last 6593
_journal_paper_doi 10.1021/ic900498x
_journal_volume 48
_journal_year 2009
_chemical_formula_moiety 'C42 H102 Cl4 Hf2 O29 Sr4'
_chemical_formula_sum 'C42 H102 Cl4 Hf2 O29 Sr4'
_chemical_formula_weight 1920.50
_chemical_name_systematic
;
 ?
;
_space_group_IT_number 2
_symmetry_cell_setting triclinic
_symmetry_Int_Tables_number 2
_symmetry_space_group_name_Hall '-P 1'
_symmetry_space_group_name_H-M 'P -1'
_atom_sites_solution_hydrogens geom
_atom_sites_solution_primary direct
_atom_sites_solution_secondary difmap
_audit_creation_method SHELXL-97
_cell_angle_alpha 64.54(3)
_cell_angle_beta 75.31(2)
_cell_angle_gamma 66.39(3)
_cell_formula_units_Z 1
_cell_length_a 12.184(4)
_cell_length_b 12.833(4)
_cell_length_c 13.258(5)
_cell_measurement_reflns_used 15992
_cell_measurement_temperature 100(2)
_cell_measurement_theta_max 27
_cell_measurement_theta_min 3
_cell_volume 1706.7(11)
_computing_cell_refinement
;
CrysAlis RED. Version 1.171.31 Oxford Diffraction, 2006)
;
_computing_data_collection
;
CrysAlis CCD. Version 1.171.31 (Oxford Diffraction, 2006)
;
_computing_data_reduction
;
CrysAlis RED. Version 1.171.31 (Oxford Diffraction, 2006)
;
_computing_molecular_graphics ' DIAMOND. Version 3.1e. (Brandenburg, K.  2007)'
_computing_publication_material
;
SHELXTL. Version 6.14 (Bruker, 2003)
Platon Version 1.081 (Spek, A. L. 2005)
enCIFer Version 1.2, (Allen <i>et al.</i>,  2004)
publCIF Version 1.0_c  (Westrip, S. P. 2007)
;
_computing_structure_refinement 'SHELXTL. Version 6.14 (Bruker, 2003)'
_computing_structure_solution 'SHELXTL. Version 6.14 (Bruker, 2003)'
_diffrn_ambient_temperature 100(2)
_diffrn_detector_area_resol_mean 8.3359
_diffrn_measured_fraction_theta_full 0.997
_diffrn_measured_fraction_theta_max 0.997
_diffrn_measurement_device_type 'Kuma KM-4 CCD kappa-axis diffractometer'
_diffrn_measurement_method \w
_diffrn_radiation_monochromator graphite
_diffrn_radiation_source 'fine-focus sealed tube'
_diffrn_radiation_type MoK\a
_diffrn_radiation_wavelength 0.71073
_diffrn_reflns_av_R_equivalents 0.0374
_diffrn_reflns_av_sigmaI/netI 0.0390
_diffrn_reflns_limit_h_max 15
_diffrn_reflns_limit_h_min -15
_diffrn_reflns_limit_k_max 16
_diffrn_reflns_limit_k_min -16
_diffrn_reflns_limit_l_max 16
_diffrn_reflns_limit_l_min -12
_diffrn_reflns_number 20203
_diffrn_reflns_theta_full 27.05
_diffrn_reflns_theta_max 27.05
_diffrn_reflns_theta_min 2.96
_exptl_absorpt_coefficient_mu 6.363
_exptl_absorpt_correction_T_max 0.579
_exptl_absorpt_correction_T_min 0.363
_exptl_absorpt_correction_type analytical
_exptl_absorpt_process_details
;
CrysAlis CCD. Version 1.171.31 (Oxford Diffraction Ltd., 2006)
Analytical numeric absorption correction using a multifaceted crystal
model based on expressions derived by R.C. Clark & J.S.
Comput. Phys. Commun. (1998). 111, 243.
;
_exptl_crystal_colour colorless
_exptl_crystal_density_diffrn 1.865
_exptl_crystal_density_method 'not measured'
_exptl_crystal_description block
_exptl_crystal_F_000 946
_exptl_crystal_size_max 0.244
_exptl_crystal_size_mid 0.197
_exptl_crystal_size_min 0.113
_refine_diff_density_max 1.162
_refine_diff_density_min -0.710
_refine_diff_density_rms 0.140
_refine_ls_extinction_method none
_refine_ls_goodness_of_fit_ref 1.053
_refine_ls_hydrogen_treatment mixed
_refine_ls_matrix_type full
_refine_ls_number_parameters 382
_refine_ls_number_reflns 7477
_refine_ls_number_restraints 0
_refine_ls_restrained_S_all 1.053
_refine_ls_R_factor_all 0.0307
_refine_ls_R_factor_gt 0.0237
_refine_ls_shift/su_max 0.002
_refine_ls_shift/su_mean 0.000
_refine_ls_structure_factor_coef Fsqd
_refine_ls_weighting_details 'calc w=1/[\s^2^(Fo^2^)+(0.0306P)^2^+0.2322P] where P=(Fo^2^+2Fc^2^)/3'
_refine_ls_weighting_scheme calc
_refine_ls_wR_factor_gt 0.0504
_refine_ls_wR_factor_ref 0.0534
_reflns_number_gt 6451
_reflns_number_total 7477
_reflns_threshold_expression >2sigma(I)
_cod_data_source_file ic900498x_si_001_2.cif
_cod_data_source_block CCDC720271
_cod_depositor_comments
;
The following automatic conversions were performed:
'_symmetry_cell_setting' value 'Triclinic' changed to 'triclinic'
according to '/home/saulius/struct/CIF-dictionaries/cif_core.dic'
dictionary named 'cif_core.dic' version 2.4.1 from 2010-06-29.

Automatic conversion script
Id: cif_fix_enum 1527 2010-12-29 10:47:43Z saulius 
;
_cod_original_cell_volume 1706.7(10)
_cod_database_code 4302647

loop_
_symmetry_equiv_pos_as_xyz
'x, y, z'
'-x, -y, -z'

loop_
_atom_site_label
_atom_site_type_symbol
_atom_site_fract_x
_atom_site_fract_y
_atom_site_fract_z
_atom_site_U_iso_or_equiv
_atom_site_adp_type
_atom_site_occupancy
_atom_site_symmetry_multiplicity
_atom_site_calc_flag
_atom_site_refinement_flags
_atom_site_disorder_assembly
_atom_site_disorder_group
Hf1 Hf 0.381619(10) 0.017964(10) -0.094236(9) 0.01064(4) Uani 1 1 d . . .
Sr1 Sr 0.30262(2) 0.15751(2) 0.11138(2) 0.01132(6) Uani 1 1 d . . .
Sr2 Sr 0.55018(2) 0.21407(2) -0.17197(2) 0.01139(6) Uani 1 1 d . . .
Cl1 Cl 0.23988(6) 0.42179(6) 0.03174(6) 0.01812(14) Uani 1 1 d . . .
Cl2 Cl 0.73005(7) 0.24706(7) -0.36475(6) 0.01977(15) Uani 1 1 d . . .
O1 O 0.5000 0.0000 0.0000 0.0136(6) Uani 1 2 d S . .
O11 O 0.33070(17) 0.20416(17) -0.11874(17) 0.0138(4) Uani 1 1 d . . .
C11 C 0.2464(2) 0.3075(3) -0.1895(2) 0.0150(6) Uani 1 1 d . . .
H11A H 0.2362 0.3810 -0.1757 0.018 Uiso 1 1 calc R . .
H11B H 0.1675 0.2950 -0.1699 0.018 Uiso 1 1 calc R . .
C12 C 0.2855(3) 0.3299(3) -0.3135(3) 0.0173(6) Uani 1 1 d . . .
H12A H 0.2841 0.2623 -0.3301 0.021 Uiso 1 1 calc R . .
H12B H 0.2285 0.4071 -0.3594 0.021 Uiso 1 1 calc R . .
O10 O 0.40423(18) 0.33732(19) -0.34203(17) 0.0175(4) Uani 1 1 d . . .
C13 C 0.4333(3) 0.3799(3) -0.4607(2) 0.0217(7) Uani 1 1 d . . .
H13A H 0.3823 0.4652 -0.4946 0.033 Uiso 1 1 calc R . .
H13B H 0.4196 0.3291 -0.4910 0.033 Uiso 1 1 calc R . .
H13C H 0.5181 0.3745 -0.4780 0.033 Uiso 1 1 calc R . .
O21 O 0.52353(17) 0.03926(18) -0.22206(16) 0.0131(4) Uani 1 1 d . . .
C21 C 0.5288(3) 0.0528(3) -0.3356(2) 0.0151(6) Uani 1 1 d . . .
H21A H 0.5998 0.0766 -0.3791 0.018 Uiso 1 1 calc R . .
H21B H 0.4560 0.1193 -0.3691 0.018 Uiso 1 1 calc R . .
C22 C 0.5373(3) -0.0639(3) -0.3444(2) 0.0172(6) Uani 1 1 d . . .
H22A H 0.4606 -0.0807 -0.3123 0.021 Uiso 1 1 calc R . .
H22B H 0.5510 -0.0543 -0.4244 0.021 Uiso 1 1 calc R . .
O20 O 0.63399(19) -0.16420(19) -0.28534(18) 0.0176(4) Uani 1 1 d . . .
C23 C 0.6614(3) -0.2691(3) -0.3109(3) 0.0221(7) Uani 1 1 d . . .
H23A H 0.7177 -0.3396 -0.2598 0.033 Uiso 1 1 calc R . .
H23B H 0.6980 -0.2540 -0.3885 0.033 Uiso 1 1 calc R . .
H23C H 0.5872 -0.2862 -0.3021 0.033 Uiso 1 1 calc R . .
O31 O 0.27533(17) -0.01214(18) 0.06281(16) 0.0127(4) Uani 1 1 d . . .
C31 C 0.1534(2) -0.0071(3) 0.0812(2) 0.0131(5) Uani 1 1 d . . .
H31A H 0.1287 -0.0360 0.1629 0.016 Uiso 1 1 calc R . .
H31B H 0.1463 -0.0625 0.0513 0.016 Uiso 1 1 calc R . .
C32 C 0.0698(3) 0.1220(3) 0.0250(2) 0.0156(6) Uani 1 1 d . . .
H32A H 0.0869 0.1476 -0.0575 0.019 Uiso 1 1 calc R . .
H32B H -0.0149 0.1243 0.0453 0.019 Uiso 1 1 calc R . .
O30 O 0.08782(18) 0.20345(19) 0.06132(17) 0.0161(4) Uani 1 1 d . . .
C33 C -0.0064(3) 0.3195(3) 0.0323(3) 0.0198(6) Uani 1 1 d . . .
H33A H -0.0811 0.3103 0.0788 0.030 Uiso 1 1 calc R . .
H33B H -0.0184 0.3496 -0.0471 0.030 Uiso 1 1 calc R . .
H33C H 0.0157 0.3780 0.0452 0.030 Uiso 1 1 calc R . .
O41 O 0.46784(17) -0.17390(17) -0.04251(17) 0.0130(4) Uani 1 1 d . . .
C41 C 0.4396(3) -0.2589(3) -0.0647(2) 0.0151(6) Uani 1 1 d . . .
H41A H 0.5049 -0.3390 -0.0421 0.018 Uiso 1 1 calc R . .
H41B H 0.4360 -0.2301 -0.1464 0.018 Uiso 1 1 calc R . .
C42 C 0.3211(3) -0.2760(3) -0.0034(2) 0.0155(6) Uani 1 1 d . . .
H42A H 0.2539 -0.1992 -0.0328 0.019 Uiso 1 1 calc R . .
H42B H 0.3093 -0.3413 -0.0160 0.019 Uiso 1 1 calc R . .
O40 O 0.32178(18) -0.30852(19) 0.11432(17) 0.0175(4) Uani 1 1 d . . .
C43 C 0.2235(3) -0.3503(3) 0.1782(3) 0.0228(7) Uani 1 1 d . . .
H43A H 0.2311 -0.3797 0.2584 0.034 Uiso 1 1 calc R . .
H43B H 0.2246 -0.4171 0.1600 0.034 Uiso 1 1 calc R . .
H43C H 0.1474 -0.2826 0.1597 0.034 Uiso 1 1 calc R . .
O51 O 0.26239(18) 0.03292(19) -0.18022(17) 0.0155(4) Uani 1 1 d . . .
C51 C 0.1688(3) 0.0255(3) -0.2167(3) 0.0192(6) Uani 1 1 d . . .
H51A H 0.1007 0.0240 -0.1571 0.023 Uiso 1 1 calc R . .
H51B H 0.1967 -0.0523 -0.2290 0.023 Uiso 1 1 calc R . .
C52 C 0.1248(3) 0.1307(3) -0.3238(3) 0.0211(6) Uani 1 1 d . . .
H52A H 0.1936 0.1385 -0.3819 0.025 Uiso 1 1 calc R . .
H52B H 0.0673 0.1150 -0.3519 0.025 Uiso 1 1 calc R . .
O50 O 0.06787(19) 0.2401(2) -0.30266(18) 0.0221(5) Uani 1 1 d . . .
C53 C 0.0195(3) 0.3415(3) -0.3983(3) 0.0324(8) Uani 1 1 d . . .
H53A H -0.0186 0.4151 -0.3796 0.049 Uiso 1 1 calc R . .
H53B H -0.0406 0.3266 -0.4225 0.049 Uiso 1 1 calc R . .
H53C H 0.0842 0.3531 -0.4590 0.049 Uiso 1 1 calc R . .
O61 O 0.19856(19) 0.0285(2) 0.29342(19) 0.0188(5) Uani 1 1 d . . .
C61 C 0.0806(3) 0.0650(3) 0.3437(3) 0.0319(8) Uani 1 1 d . . .
H61A H 0.0702 -0.0018 0.4154 0.038 Uiso 1 1 calc R . .
H61B H 0.0230 0.0805 0.2938 0.038 Uiso 1 1 calc R . .
C62 C 0.0539(3) 0.1774(3) 0.3653(3) 0.0322(8) Uani 1 1 d . . .
H62A H -0.0314 0.2045 0.3954 0.039 Uiso 1 1 calc R . .
H62B H 0.1048 0.1594 0.4222 0.039 Uiso 1 1 calc R . .
O60 O 0.0758(2) 0.2712(2) 0.26615(19) 0.0267(5) Uani 1 1 d . . .
C63 C 0.0200(4) 0.3891(3) 0.2705(4) 0.0370(9) Uani 1 1 d . . .
H63A H -0.0673 0.4070 0.2853 0.056 Uiso 1 1 calc R . .
H63B H 0.0386 0.4497 0.1985 0.056 Uiso 1 1 calc R . .
H63C H 0.0499 0.3925 0.3306 0.056 Uiso 1 1 calc R . .
O71 O 0.4225(2) 0.42561(19) -0.17012(19) 0.0181(4) Uani 1 1 d . . .
C71 C 0.4453(3) 0.5387(3) -0.2225(3) 0.0200(6) Uani 1 1 d . . .
H71A H 0.5180 0.5306 -0.2768 0.024 Uiso 1 1 calc R . .
H71B H 0.4602 0.5603 -0.1652 0.024 Uiso 1 1 calc R . .
C72 C 0.3383(3) 0.6388(3) -0.2830(3) 0.0197(6) Uani 1 1 d . . .
H72A H 0.3247 0.6193 -0.3425 0.024 Uiso 1 1 calc R . .
H72B H 0.2648 0.6463 -0.2296 0.024 Uiso 1 1 calc R . .
O70 O 0.3641(2) 0.7502(2) -0.33109(19) 0.0237(5) Uani 1 1 d . . .
C73 C 0.2736(3) 0.8464(3) -0.4000(3) 0.0255(7) Uani 1 1 d . . .
H73A H 0.2923 0.9225 -0.4303 0.038 Uiso 1 1 calc R . .
H73B H 0.1953 0.8577 -0.3552 0.038 Uiso 1 1 calc R . .
H73C H 0.2708 0.8255 -0.4620 0.038 Uiso 1 1 calc R . .
H61 H 0.218(4) -0.041(4) 0.312(3) 0.033(12) Uiso 1 1 d . . .
H71 H 0.378(4) 0.419(4) -0.116(4) 0.043(13) Uiso 1 1 d . . .

loop_
_atom_site_aniso_label
_atom_site_aniso_U_11
_atom_site_aniso_U_22
_atom_site_aniso_U_33
_atom_site_aniso_U_23
_atom_site_aniso_U_13
_atom_site_aniso_U_12
Hf1 0.00920(6) 0.01119(6) 0.01219(6) -0.00453(4) -0.00190(4) -0.00333(4)
Sr1 0.01034(12) 0.01104(12) 0.01299(13) -0.00466(10) -0.00225(10) -0.00307(10)
Sr2 0.01099(12) 0.01135(12) 0.01259(13) -0.00435(10) -0.00182(10) -0.00414(10)
Cl1 0.0162(3) 0.0140(3) 0.0215(4) -0.0069(3) -0.0010(3) -0.0027(3)
Cl2 0.0205(4) 0.0212(4) 0.0180(3) -0.0066(3) 0.0005(3) -0.0095(3)
O1 0.0129(13) 0.0160(14) 0.0131(14) -0.0053(12) -0.0026(11) -0.0054(11)
O11 0.0127(9) 0.0102(10) 0.0171(10) -0.0041(8) -0.0027(8) -0.0028(8)
C11 0.0109(13) 0.0119(13) 0.0200(15) -0.0060(12) -0.0016(11) -0.0017(11)
C12 0.0159(14) 0.0149(14) 0.0188(15) -0.0024(12) -0.0046(11) -0.0055(11)
O10 0.0165(10) 0.0205(11) 0.0137(10) -0.0031(9) -0.0016(8) -0.0081(9)
C13 0.0268(17) 0.0202(16) 0.0177(15) -0.0047(13) -0.0018(13) -0.0102(13)
O21 0.0137(9) 0.0144(10) 0.0120(10) -0.0047(8) -0.0034(8) -0.0044(8)
C21 0.0147(14) 0.0185(14) 0.0118(13) -0.0049(12) -0.0049(11) -0.0038(11)
C22 0.0172(14) 0.0213(15) 0.0139(14) -0.0070(12) -0.0044(11) -0.0048(12)
O20 0.0190(10) 0.0148(10) 0.0217(11) -0.0087(9) -0.0047(9) -0.0044(8)
C23 0.0250(16) 0.0194(16) 0.0240(17) -0.0113(13) -0.0017(13) -0.0062(13)
O31 0.0083(9) 0.0146(10) 0.0169(10) -0.0075(8) -0.0008(8) -0.0038(8)
C31 0.0085(12) 0.0149(14) 0.0186(14) -0.0074(12) -0.0025(11) -0.0046(11)
C32 0.0137(14) 0.0184(15) 0.0154(14) -0.0053(12) -0.0025(11) -0.0063(11)
O30 0.0125(10) 0.0150(10) 0.0212(11) -0.0090(9) -0.0038(8) -0.0012(8)
C33 0.0143(14) 0.0161(15) 0.0283(17) -0.0116(13) -0.0047(12) 0.0009(12)
O41 0.0131(9) 0.0108(9) 0.0173(10) -0.0073(8) -0.0011(8) -0.0043(8)
C41 0.0152(14) 0.0132(14) 0.0195(15) -0.0083(12) 0.0010(11) -0.0066(11)
C42 0.0174(14) 0.0196(15) 0.0156(14) -0.0074(12) -0.0040(11) -0.0096(12)
O40 0.0183(10) 0.0223(11) 0.0157(10) -0.0058(9) -0.0004(8) -0.0127(9)
C43 0.0221(16) 0.0267(17) 0.0247(17) -0.0101(14) -0.0003(13) -0.0136(13)
O51 0.0148(10) 0.0191(11) 0.0156(10) -0.0054(9) -0.0059(8) -0.0073(8)
C51 0.0200(15) 0.0219(16) 0.0209(16) -0.0063(13) -0.0060(12) -0.0113(13)
C52 0.0212(16) 0.0240(16) 0.0209(16) -0.0070(13) -0.0061(13) -0.0095(13)
O50 0.0198(11) 0.0225(12) 0.0238(12) -0.0083(10) -0.0082(9) -0.0035(9)
C53 0.0283(18) 0.0281(19) 0.032(2) -0.0009(16) -0.0119(15) -0.0071(15)
O61 0.0162(11) 0.0198(12) 0.0205(11) -0.0089(10) 0.0022(9) -0.0070(9)
C61 0.0275(18) 0.0272(18) 0.034(2) -0.0103(16) 0.0096(15) -0.0102(15)
C62 0.035(2) 0.0304(19) 0.0315(19) -0.0181(16) 0.0142(16) -0.0145(16)
O60 0.0310(13) 0.0183(11) 0.0238(12) -0.0058(10) 0.0002(10) -0.0053(10)
C63 0.040(2) 0.0242(19) 0.042(2) -0.0164(17) 0.0039(18) -0.0073(16)
O71 0.0200(11) 0.0157(10) 0.0199(11) -0.0075(9) 0.0021(9) -0.0085(9)
C71 0.0208(15) 0.0146(14) 0.0254(16) -0.0070(13) -0.0018(13) -0.0073(12)
C72 0.0203(15) 0.0177(15) 0.0230(16) -0.0073(13) -0.0010(13) -0.0092(12)
O70 0.0240(12) 0.0170(11) 0.0301(13) -0.0062(10) -0.0049(10) -0.0082(9)
C73 0.0292(18) 0.0212(17) 0.0236(17) -0.0069(14) -0.0022(14) -0.0078(14)

loop_
_atom_type_symbol
_atom_type_description
_atom_type_scat_dispersion_real
_atom_type_scat_dispersion_imag
_atom_type_scat_source
C C 0.0033 0.0016 'International Tables Vol C Tables 4.2.6.8 and 6.1.1.4'
H H 0.0000 0.0000 'International Tables Vol C Tables 4.2.6.8 and 6.1.1.4'
O O 0.0106 0.0060 'International Tables Vol C Tables 4.2.6.8 and 6.1.1.4'
Cl Cl 0.1484 0.1585 'International Tables Vol C Tables 4.2.6.8 and 6.1.1.4'
Sr Sr -1.5307 3.2498 'International Tables Vol C Tables 4.2.6.8 and 6.1.1.4'
Hf Hf -0.5830 6.1852 'International Tables Vol C Tables 4.2.6.8 and 6.1.1.4'

loop_
_geom_angle_atom_site_label_1
_geom_angle_atom_site_label_2
_geom_angle_atom_site_label_3
_geom_angle
_geom_angle_site_symmetry_1
_geom_angle_site_symmetry_3
_geom_angle_publ_flag
O51 Hf1 O1 177.66(6) . . ?
O51 Hf1 O21 99.77(8) . . ?
O1 Hf1 O21 82.52(6) . . ?
O51 Hf1 O11 98.40(9) . . ?
O1 Hf1 O11 82.10(6) . . ?
O21 Hf1 O11 89.19(8) . . ?
O51 Hf1 O41 97.73(9) . . ?
O1 Hf1 O41 81.76(6) . . ?
O21 Hf1 O41 88.52(8) . . ?
O11 Hf1 O41 163.86(8) . . ?
O51 Hf1 O31 96.50(8) . . ?
O1 Hf1 O31 81.21(6) . . ?
O21 Hf1 O31 163.69(8) . . ?
O11 Hf1 O31 89.59(8) . . ?
O41 Hf1 O31 88.15(8) . . ?
O51 Hf1 Sr2 126.84(6) . . ?
O1 Hf1 Sr2 55.09(3) . . ?
O21 Hf1 Sr2 51.10(6) . . ?
O11 Hf1 Sr2 47.81(6) . . ?
O41 Hf1 Sr2 120.56(6) . . ?
O31 Hf1 Sr2 118.34(6) . . ?
O51 Hf1 Sr2 123.07(6) . 2_655 ?
O1 Hf1 Sr2 54.98(3) . 2_655 ?
O21 Hf1 Sr2 118.56(6) . 2_655 ?
O11 Hf1 Sr2 120.88(6) . 2_655 ?
O41 Hf1 Sr2 47.79(6) . 2_655 ?
O31 Hf1 Sr2 49.52(6) . 2_655 ?
Sr2 Hf1 Sr2 110.07(3) . 2_655 ?
O51 Hf1 Sr1 125.31(6) . 2_655 ?
O1 Hf1 Sr1 56.00(2) . 2_655 ?
O21 Hf1 Sr1 47.29(6) . 2_655 ?
O11 Hf1 Sr1 118.73(6) . 2_655 ?
O41 Hf1 Sr1 50.26(6) . 2_655 ?
O31 Hf1 Sr1 120.54(6) . 2_655 ?
Sr2 Hf1 Sr1 71.08(3) . 2_655 ?
Sr2 Hf1 Sr1 71.53(3) 2_655 2_655 ?
O51 Hf1 Sr1 122.87(6) . . ?
O1 Hf1 Sr1 55.77(2) . . ?
O21 Hf1 Sr1 122.05(6) . . ?
O11 Hf1 Sr1 50.70(6) . . ?
O41 Hf1 Sr1 118.50(6) . . ?
O31 Hf1 Sr1 47.31(6) . . ?
Sr2 Hf1 Sr1 71.47(2) . . ?
Sr2 Hf1 Sr1 70.91(3) 2_655 . ?
Sr1 Hf1 Sr1 111.77(2) 2_655 . ?
O61 Sr1 O30 74.28(7) . . ?
O61 Sr1 O20 72.70(7) . 2_655 ?
O30 Sr1 O20 130.12(7) . 2_655 ?
O61 Sr1 O21 72.74(7) . 2_655 ?
O30 Sr1 O21 136.44(6) . 2_655 ?
O20 Sr1 O21 63.41(7) 2_655 2_655 ?
O61 Sr1 O31 73.43(7) . . ?
O30 Sr1 O31 63.39(7) . . ?
O20 Sr1 O31 136.07(7) 2_655 . ?
O21 Sr1 O31 80.38(7) 2_655 . ?
O61 Sr1 O41 135.45(7) . 2_655 ?
O30 Sr1 O41 149.50(6) . 2_655 ?
O20 Sr1 O41 75.34(6) 2_655 2_655 ?
O21 Sr1 O41 65.47(7) 2_655 2_655 ?
O31 Sr1 O41 112.56(6) . 2_655 ?
O61 Sr1 O11 136.63(7) . . ?
O30 Sr1 O11 74.61(6) . . ?
O20 Sr1 O11 149.98(6) 2_655 . ?
O21 Sr1 O11 113.02(7) 2_655 . ?
O31 Sr1 O11 65.90(6) . . ?
O41 Sr1 O11 76.52(6) 2_655 . ?
O61 Sr1 Cl1 124.05(6) . . ?
O30 Sr1 Cl1 85.81(6) . . ?
O20 Sr1 Cl1 82.87(6) 2_655 . ?
O21 Sr1 Cl1 136.70(5) 2_655 . ?
O31 Sr1 Cl1 140.14(5) . . ?
O41 Sr1 Cl1 80.91(5) 2_655 . ?
O11 Sr1 Cl1 82.58(5) . . ?
O61 Sr1 O1 112.02(6) . . ?
O30 Sr1 O1 112.73(5) . . ?
O20 Sr1 O1 113.84(5) 2_655 . ?
O21 Sr1 O1 57.23(5) 2_655 . ?
O31 Sr1 O1 56.62(5) . . ?
O41 Sr1 O1 55.96(4) 2_655 . ?
O11 Sr1 O1 55.83(5) . . ?
Cl1 Sr1 O1 123.89(3) . . ?
O61 Sr1 O60 55.20(7) . . ?
O30 Sr1 O60 63.85(7) . . ?
O20 Sr1 O60 66.74(7) 2_655 . ?
O21 Sr1 O60 115.60(7) 2_655 . ?
O31 Sr1 O60 113.24(6) . . ?
O41 Sr1 O60 133.56(6) 2_655 . ?
O11 Sr1 O60 130.38(6) . . ?
Cl1 Sr1 O60 69.01(5) . . ?
O1 Sr1 O60 167.01(4) . . ?
O61 Sr1 Hf1 107.59(6) . 2_655 ?
O30 Sr1 Hf1 146.18(5) . 2_655 ?
O20 Sr1 Hf1 80.04(5) 2_655 2_655 ?
O21 Sr1 Hf1 35.41(5) 2_655 2_655 ?
O31 Sr1 Hf1 84.39(5) . 2_655 ?
O41 Sr1 Hf1 35.87(4) 2_655 2_655 ?
O11 Sr1 Hf1 83.32(5) . 2_655 ?
Cl1 Sr1 Hf1 116.77(4) . 2_655 ?
O1 Sr1 Hf1 34.168(15) . 2_655 ?
O60 Sr1 Hf1 145.62(5) . 2_655 ?
O61 Sr1 Hf1 108.59(6) . . ?
O30 Sr1 Hf1 79.07(5) . . ?
O20 Sr1 Hf1 147.23(5) 2_655 . ?
O21 Sr1 Hf1 85.29(5) 2_655 . ?
O31 Sr1 Hf1 35.66(4) . . ?
O41 Sr1 Hf1 83.25(5) 2_655 . ?
O11 Sr1 Hf1 35.63(4) . . ?
Cl1 Sr1 Hf1 118.21(3) . . ?
O1 Sr1 Hf1 34.065(16) . . ?
O60 Sr1 Hf1 142.02(5) . . ?
Hf1 Sr1 Hf1 68.23(2) 2_655 . ?
O71 Sr2 O11 76.72(7) . . ?
O71 Sr2 O41 78.91(8) . 2_655 ?
O11 Sr2 O41 82.15(6) . 2_655 ?
O71 Sr2 O31 140.52(7) . 2_655 ?
O11 Sr2 O31 116.28(6) . 2_655 ?
O41 Sr2 O31 67.26(7) 2_655 2_655 ?
O71 Sr2 O40 69.36(7) . 2_655 ?
O11 Sr2 O40 135.25(6) . 2_655 ?
O41 Sr2 O40 63.68(6) 2_655 2_655 ?
O31 Sr2 O40 77.53(7) 2_655 2_655 ?
O71 Sr2 O10 70.19(8) . . ?
O11 Sr2 O10 63.76(7) . . ?
O41 Sr2 O10 137.93(6) 2_655 . ?
O31 Sr2 O10 149.25(6) 2_655 . ?
O40 Sr2 O10 125.79(7) 2_655 . ?
O71 Sr2 O21 136.90(7) . . ?
O11 Sr2 O21 66.73(6) . . ?
O41 Sr2 O21 116.19(6) 2_655 . ?
O31 Sr2 O21 78.65(6) 2_655 . ?
O40 Sr2 O21 153.66(6) 2_655 . ?
O10 Sr2 O21 73.55(7) . . ?
O71 Sr2 O1 120.01(6) . . ?
O11 Sr2 O1 58.67(5) . . ?
O41 Sr2 O1 58.54(5) 2_655 . ?
O31 Sr2 O1 57.65(5) 2_655 . ?
O40 Sr2 O1 116.28(5) 2_655 . ?
O10 Sr2 O1 114.64(5) . . ?
O21 Sr2 O1 57.65(5) . . ?
O71 Sr2 Cl2 106.99(6) . . ?
O11 Sr2 Cl2 140.30(5) . . ?
O41 Sr2 Cl2 137.53(5) 2_655 . ?
O31 Sr2 Cl2 86.45(6) 2_655 . ?
O40 Sr2 Cl2 78.89(5) 2_655 . ?
O10 Sr2 Cl2 80.06(6) . . ?
O21 Sr2 Cl2 88.59(5) . . ?
O1 Sr2 Cl2 133.00(3) . . ?
O71 Sr2 Hf1 113.12(6) . . ?
O11 Sr2 Hf1 36.49(5) . . ?
O41 Sr2 Hf1 87.03(5) 2_655 . ?
O31 Sr2 Hf1 85.63(5) 2_655 . ?
O40 Sr2 Hf1 150.02(5) 2_655 . ?
O10 Sr2 Hf1 79.91(5) . . ?
O21 Sr2 Hf1 36.59(4) . . ?
O1 Sr2 Hf1 34.993(18) . . ?
Cl2 Sr2 Hf1 125.04(3) . . ?
O71 Sr2 Hf1 115.28(6) . 2_655 ?
O11 Sr2 Hf1 87.20(5) . 2_655 ?
O41 Sr2 Hf1 36.59(5) 2_655 2_655 ?
O31 Sr2 Hf1 36.83(4) 2_655 2_655 ?
O40 Sr2 Hf1 81.95(5) 2_655 2_655 ?
O10 Sr2 Hf1 149.07(5) . 2_655 ?
O21 Sr2 Hf1 85.73(5) . 2_655 ?
O1 Sr2 Hf1 34.940(18) . 2_655 ?
Cl2 Sr2 Hf1 122.94(4) . 2_655 ?
Hf1 Sr2 Hf1 69.93(3) . 2_655 ?
O71 Sr2 Sr1 166.00(5) . 2_655 ?
O11 Sr2 Sr1 91.69(5) . 2_655 ?
O41 Sr2 Sr1 91.90(6) 2_655 2_655 ?
O31 Sr2 Sr1 39.29(5) 2_655 2_655 ?
O40 Sr2 Sr1 116.08(5) 2_655 2_655 ?
O10 Sr2 Sr1 111.93(6) . 2_655 ?
O21 Sr2 Sr1 39.36(5) . 2_655 ?
O1 Sr2 Sr1 46.09(2) . 2_655 ?
Cl2 Sr2 Sr1 86.93(4) . 2_655 ?
Hf1 Sr2 Sr1 55.30(3) . 2_655 ?
Hf1 Sr2 Sr1 55.44(3) 2_655 2_655 ?
O71 Sr2 H71 14.6(9) . . ?
O11 Sr2 H71 67.0(9) . . ?
O41 Sr2 H71 67.5(9) 2_655 . ?
O31 Sr2 H71 133.5(9) 2_655 . ?
O40 Sr2 H71 73.4(9) 2_655 . ?
O10 Sr2 H71 76.5(9) . . ?
O21 Sr2 H71 132.4(9) . . ?
O1 Sr2 H71 105.4(9) . . ?
Cl2 Sr2 H71 121.5(9) . . ?
Hf1 Sr2 H71 102.3(9) . . ?
Hf1 Sr2 H71 102.9(9) 2_655 . ?
Sr1 Sr2 H71 151.5(9) 2_655 . ?
Hf1 O1 Hf1 180.0 2_655 . ?
Hf1 O1 Sr2 89.92(3) 2_655 2_655 ?
Hf1 O1 Sr2 90.08(3) . 2_655 ?
Hf1 O1 Sr2 90.08(3) 2_655 . ?
Hf1 O1 Sr2 89.92(3) . . ?
Sr2 O1 Sr2 180.0 2_655 . ?
Hf1 O1 Sr1 90.17(3) 2_655 2_655 ?
Hf1 O1 Sr1 89.83(3) . 2_655 ?
Sr2 O1 Sr1 90.35(3) 2_655 2_655 ?
Sr2 O1 Sr1 89.65(3) . 2_655 ?
Hf1 O1 Sr1 89.84(3) 2_655 . ?
Hf1 O1 Sr1 90.16(3) . . ?
Sr2 O1 Sr1 89.65(3) 2_655 . ?
Sr2 O1 Sr1 90.35(3) . . ?
Sr1 O1 Sr1 180.0 2_655 . ?
C11 O11 Hf1 128.92(17) . . ?
C11 O11 Sr2 112.87(15) . . ?
Hf1 O11 Sr2 95.69(8) . . ?
C11 O11 Sr1 119.66(16) . . ?
Hf1 O11 Sr1 93.67(8) . . ?
Sr2 O11 Sr1 100.36(7) . . ?
O11 C11 C12 112.5(2) . . ?
O11 C11 H11A 109.1 . . ?
C12 C11 H11A 109.1 . . ?
O11 C11 H11B 109.1 . . ?
C12 C11 H11B 109.1 . . ?
H11A C11 H11B 107.8 . . ?
O10 C12 C11 110.4(2) . . ?
O10 C12 H12A 109.6 . . ?
C11 C12 H12A 109.6 . . ?
O10 C12 H12B 109.6 . . ?
C11 C12 H12B 109.6 . . ?
H12A C12 H12B 108.1 . . ?
C13 O10 C12 110.9(2) . . ?
C13 O10 Sr2 130.39(17) . . ?
C12 O10 Sr2 116.20(16) . . ?
O10 C13 H13A 109.5 . . ?
O10 C13 H13B 109.5 . . ?
H13A C13 H13B 109.5 . . ?
O10 C13 H13C 109.5 . . ?
H13A C13 H13C 109.5 . . ?
H13B C13 H13C 109.5 . . ?
C21 O21 Hf1 127.95(16) . . ?
C21 O21 Sr1 112.70(16) . 2_655 ?
Hf1 O21 Sr1 97.30(8) . 2_655 ?
C21 O21 Sr2 121.07(16) . . ?
Hf1 O21 Sr2 92.31(7) . . ?
Sr1 O21 Sr2 99.86(7) 2_655 . ?
O21 C21 C22 112.0(2) . . ?
O21 C21 H21A 109.2 . . ?
C22 C21 H21A 109.2 . . ?
O21 C21 H21B 109.2 . . ?
C22 C21 H21B 109.2 . . ?
H21A C21 H21B 107.9 . . ?
O20 C22 C21 110.1(2) . . ?
O20 C22 H22A 109.6 . . ?
C21 C22 H22A 109.6 . . ?
O20 C22 H22B 109.6 . . ?
C21 C22 H22B 109.6 . . ?
H22A C22 H22B 108.2 . . ?
C23 O20 C22 111.7(2) . . ?
C23 O20 Sr1 126.92(18) . 2_655 ?
C22 O20 Sr1 119.07(17) . 2_655 ?
O20 C23 H23A 109.5 . . ?
O20 C23 H23B 109.5 . . ?
H23A C23 H23B 109.5 . . ?
O20 C23 H23C 109.5 . . ?
H23A C23 H23C 109.5 . . ?
H23B C23 H23C 109.5 . . ?
C31 O31 Hf1 125.59(17) . . ?
C31 O31 Sr1 112.51(15) . . ?
Hf1 O31 Sr1 97.02(7) . . ?
C31 O31 Sr2 121.85(16) . 2_655 ?
Hf1 O31 Sr2 93.65(8) . 2_655 ?
Sr1 O31 Sr2 101.11(7) . 2_655 ?
O31 C31 C32 111.7(2) . . ?
O31 C31 H31A 109.3 . . ?
C32 C31 H31A 109.3 . . ?
O31 C31 H31B 109.3 . . ?
C32 C31 H31B 109.3 . . ?
H31A C31 H31B 107.9 . . ?
O30 C32 C31 109.1(2) . . ?
O30 C32 H32A 109.9 . . ?
C31 C32 H32A 109.9 . . ?
O30 C32 H32B 109.9 . . ?
C31 C32 H32B 109.9 . . ?
H32A C32 H32B 108.3 . . ?
C32 O30 C33 111.3(2) . . ?
C32 O30 Sr1 119.48(16) . . ?
C33 O30 Sr1 126.33(17) . . ?
O30 C33 H33A 109.5 . . ?
O30 C33 H33B 109.5 . . ?
H33A C33 H33B 109.5 . . ?
O30 C33 H33C 109.5 . . ?
H33A C33 H33C 109.5 . . ?
H33B C33 H33C 109.5 . . ?
C41 O41 Hf1 128.07(17) . . ?
C41 O41 Sr2 114.16(16) . 2_655 ?
Hf1 O41 Sr2 95.63(8) . 2_655 ?
C41 O41 Sr1 118.77(15) . 2_655 ?
Hf1 O41 Sr1 93.87(7) . 2_655 ?
Sr2 O41 Sr1 100.96(7) 2_655 2_655 ?
O41 C41 C42 113.0(2) . . ?
O41 C41 H41A 109.0 . . ?
C42 C41 H41A 109.0 . . ?
O41 C41 H41B 109.0 . . ?
C42 C41 H41B 109.0 . . ?
H41A C41 H41B 107.8 . . ?
O40 C42 C41 109.5(2) . . ?
O40 C42 H42A 109.8 . . ?
C41 C42 H42A 109.8 . . ?
O40 C42 H42B 109.8 . . ?
C41 C42 H42B 109.8 . . ?
H42A C42 H42B 108.2 . . ?
C43 O40 C42 111.4(2) . . ?
C43 O40 Sr2 128.42(17) . 2_655 ?
C42 O40 Sr2 116.46(15) . 2_655 ?
O40 C43 H43A 109.5 . . ?
O40 C43 H43B 109.5 . . ?
H43A C43 H43B 109.5 . . ?
O40 C43 H43C 109.5 . . ?
H43A C43 H43C 109.5 . . ?
H43B C43 H43C 109.5 . . ?
C51 O51 Hf1 166.43(19) . . ?
O51 C51 C52 113.1(2) . . ?
O51 C51 H51A 109.0 . . ?
C52 C51 H51A 109.0 . . ?
O51 C51 H51B 109.0 . . ?
C52 C51 H51B 109.0 . . ?
H51A C51 H51B 107.8 . . ?
O50 C52 C51 109.5(3) . . ?
O50 C52 H52A 109.8 . . ?
C51 C52 H52A 109.8 . . ?
O50 C52 H52B 109.8 . . ?
C51 C52 H52B 109.8 . . ?
H52A C52 H52B 108.2 . . ?
C52 O50 C53 112.5(3) . . ?
O50 C53 H53A 109.5 . . ?
O50 C53 H53B 109.5 . . ?
H53A C53 H53B 109.5 . . ?
O50 C53 H53C 109.5 . . ?
H53A C53 H53C 109.5 . . ?
H53B C53 H53C 109.5 . . ?
C61 O61 Sr1 128.5(2) . . ?
C61 O61 H61 106(3) . . ?
Sr1 O61 H61 121(3) . . ?
O61 C61 C62 111.2(3) . . ?
O61 C61 H61A 109.4 . . ?
C62 C61 H61A 109.4 . . ?
O61 C61 H61B 109.4 . . ?
C62 C61 H61B 109.4 . . ?
H61A C61 H61B 108.0 . . ?
O60 C62 C61 110.6(3) . . ?
O60 C62 H62A 109.5 . . ?
C61 C62 H62A 109.5 . . ?
O60 C62 H62B 109.5 . . ?
C61 C62 H62B 109.5 . . ?
H62A C62 H62B 108.1 . . ?
C62 O60 C63 114.0(3) . . ?
C62 O60 Sr1 110.10(18) . . ?
C63 O60 Sr1 133.1(2) . . ?
O60 C63 H63A 109.5 . . ?
O60 C63 H63B 109.5 . . ?
H63A C63 H63B 109.5 . . ?
O60 C63 H63C 109.5 . . ?
H63A C63 H63C 109.5 . . ?
H63B C63 H63C 109.5 . . ?
C71 O71 Sr2 130.95(18) . . ?
C71 O71 H71 116(3) . . ?
Sr2 O71 H71 109(3) . . ?
O71 C71 C72 109.9(2) . . ?
O71 C71 H71A 109.7 . . ?
C72 C71 H71A 109.7 . . ?
O71 C71 H71B 109.7 . . ?
C72 C71 H71B 109.7 . . ?
H71A C71 H71B 108.2 . . ?
O70 C72 C71 107.7(2) . . ?
O70 C72 H72A 110.2 . . ?
C71 C72 H72A 110.2 . . ?
O70 C72 H72B 110.2 . . ?
C71 C72 H72B 110.2 . . ?
H72A C72 H72B 108.5 . . ?
C72 O70 C73 111.1(2) . . ?
O70 C73 H73A 109.5 . . ?
O70 C73 H73B 109.5 . . ?
H73A C73 H73B 109.5 . . ?
O70 C73 H73C 109.5 . . ?
H73A C73 H73C 109.5 . . ?
H73B C73 H73C 109.5 . . ?

loop_
_geom_bond_atom_site_label_1
_geom_bond_atom_site_label_2
_geom_bond_distance
_geom_bond_site_symmetry_2
_geom_bond_publ_flag
Hf1 O51 1.968(2) . ?
Hf1 O1 2.0235(6) . ?
Hf1 O21 2.105(2) . ?
Hf1 O11 2.109(2) . ?
Hf1 O41 2.116(2) . ?
Hf1 O31 2.122(2) . ?
Hf1 Sr2 3.528(2) . ?
Hf1 Sr2 3.533(2) 2_655 ?
Hf1 Sr1 3.603(2) 2_655 ?
Hf1 Sr1 3.612(2) . ?
Sr1 O61 2.620(2) . ?
Sr1 O30 2.635(2) . ?
Sr1 O20 2.655(2) 2_655 ?
Sr1 O21 2.669(2) 2_655 ?
Sr1 O31 2.676(2) . ?
Sr1 O41 2.777(2) 2_655 ?
Sr1 O11 2.801(2) . ?
Sr1 Cl1 2.908(2) . ?
Sr1 O1 2.987(2) . ?
Sr1 O60 3.232(3) . ?
Sr1 Hf1 3.603(2) 2_655 ?
Sr2 O71 2.539(2) . ?
Sr2 O11 2.627(2) . ?
Sr2 O41 2.629(2) 2_655 ?
Sr2 O31 2.693(2) 2_655 ?
Sr2 O40 2.721(2) 2_655 ?
Sr2 O10 2.732(2) . ?
Sr2 O21 2.748(2) . ?
Sr2 O1 2.894(2) . ?
Sr2 Cl2 2.913(2) . ?
Sr2 Hf1 3.533(2) 2_655 ?
Sr2 Sr1 4.146(2) 2_655 ?
Sr2 H71 2.88(5) . ?
O1 Hf1 2.0235(6) 2_655 ?
O1 Sr2 2.894(2) 2_655 ?
O1 Sr1 2.987(2) 2_655 ?
O11 C11 1.422(3) . ?
C11 C12 1.523(4) . ?
C11 H11A 0.9900 . ?
C11 H11B 0.9900 . ?
C12 O10 1.431(3) . ?
C12 H12A 0.9900 . ?
C12 H12B 0.9900 . ?
O10 C13 1.425(4) . ?
C13 H13A 0.9800 . ?
C13 H13B 0.9800 . ?
C13 H13C 0.9800 . ?
O21 C21 1.427(3) . ?
O21 Sr1 2.669(2) 2_655 ?
C21 C22 1.513(4) . ?
C21 H21A 0.9900 . ?
C21 H21B 0.9900 . ?
C22 O20 1.430(4) . ?
C22 H22A 0.9900 . ?
C22 H22B 0.9900 . ?
O20 C23 1.419(4) . ?
O20 Sr1 2.655(2) 2_655 ?
C23 H23A 0.9800 . ?
C23 H23B 0.9800 . ?
C23 H23C 0.9800 . ?
O31 C31 1.422(3) . ?
O31 Sr2 2.693(2) 2_655 ?
C31 C32 1.519(4) . ?
C31 H31A 0.9900 . ?
C31 H31B 0.9900 . ?
C32 O30 1.429(3) . ?
C32 H32A 0.9900 . ?
C32 H32B 0.9900 . ?
O30 C33 1.430(4) . ?
C33 H33A 0.9800 . ?
C33 H33B 0.9800 . ?
C33 H33C 0.9800 . ?
O41 C41 1.422(3) . ?
O41 Sr2 2.629(2) 2_655 ?
O41 Sr1 2.777(2) 2_655 ?
C41 C42 1.516(4) . ?
C41 H41A 0.9900 . ?
C41 H41B 0.9900 . ?
C42 O40 1.433(3) . ?
C42 H42A 0.9900 . ?
C42 H42B 0.9900 . ?
O40 C43 1.431(3) . ?
O40 Sr2 2.721(2) 2_655 ?
C43 H43A 0.9800 . ?
C43 H43B 0.9800 . ?
C43 H43C 0.9800 . ?
O51 C51 1.396(3) . ?
C51 C52 1.511(4) . ?
C51 H51A 0.9900 . ?
C51 H51B 0.9900 . ?
C52 O50 1.410(4) . ?
C52 H52A 0.9900 . ?
C52 H52B 0.9900 . ?
O50 C53 1.412(4) . ?
C53 H53A 0.9800 . ?
C53 H53B 0.9800 . ?
C53 H53C 0.9800 . ?
O61 C61 1.404(4) . ?
O61 H61 0.77(4) . ?
C61 C62 1.484(5) . ?
C61 H61A 0.9900 . ?
C61 H61B 0.9900 . ?
C62 O60 1.403(4) . ?
C62 H62A 0.9900 . ?
C62 H62B 0.9900 . ?
O60 C63 1.408(4) . ?
C63 H63A 0.9800 . ?
C63 H63B 0.9800 . ?
C63 H63C 0.9800 . ?
O71 C71 1.423(4) . ?
O71 H71 0.77(4) . ?
C71 C72 1.515(4) . ?
C71 H71A 0.9900 . ?
C71 H71B 0.9900 . ?
C72 O70 1.422(4) . ?
C72 H72A 0.9900 . ?
C72 H72B 0.9900 . ?
O70 C73 1.424(4) . ?
C73 H73A 0.9800 . ?
C73 H73B 0.9800 . ?
C73 H73C 0.9800 . ?

loop_
_geom_hbond_atom_site_label_D
_geom_hbond_atom_site_label_H
_geom_hbond_atom_site_label_A
_geom_hbond_distance_DH
_geom_hbond_distance_HA
_geom_hbond_distance_DA
_geom_hbond_angle_DHA
_geom_hbond_site_symmetry_A
O71 H71 Cl1 0.77(4) 2.24(4) 3.011(3) 174(5) .
O61 H61 Cl2 0.77(4) 2.27(4) 3.039(3) 178(4) 2_655

loop_
_geom_torsion_atom_site_label_1
_geom_torsion_atom_site_label_2
_geom_torsion_atom_site_label_3
_geom_torsion_atom_site_label_4
_geom_torsion
_geom_torsion_site_symmetry_1
_geom_torsion_site_symmetry_2
_geom_torsion_site_symmetry_3
_geom_torsion_site_symmetry_4
_geom_torsion_publ_flag
O51 Hf1 Sr1 O61 75.64(9) . . . . ?
O1 Hf1 Sr1 O61 -102.06(6) . . . . ?
O21 Hf1 Sr1 O61 -154.34(8) . . . . ?
O11 Hf1 Sr1 O61 147.93(9) . . . . ?
O41 Hf1 Sr1 O61 -46.57(8) . . . . ?
O31 Hf1 Sr1 O61 10.03(9) . . . . ?
Sr2 Hf1 Sr1 O61 -161.92(5) . . . . ?
Sr2 Hf1 Sr1 O61 -42.00(6) 2_655 . . . ?
Sr1 Hf1 Sr1 O61 -102.06(6) 2_655 . . . ?
O51 Hf1 Sr1 O30 6.51(8) . . . . ?
O1 Hf1 Sr1 O30 -171.20(5) . . . . ?
O21 Hf1 Sr1 O30 136.52(8) . . . . ?
O11 Hf1 Sr1 O30 78.80(9) . . . . ?
O41 Hf1 Sr1 O30 -115.71(8) . . . . ?
O31 Hf1 Sr1 O30 -59.11(9) . . . . ?
Sr2 Hf1 Sr1 O30 128.94(5) . . . . ?
Sr2 Hf1 Sr1 O30 -111.14(6) 2_655 . . . ?
Sr1 Hf1 Sr1 O30 -171.20(5) 2_655 . . . ?
O51 Hf1 Sr1 O20 162.36(11) . . . 2_655 ?
O1 Hf1 Sr1 O20 -15.34(8) . . . 2_655 ?
O21 Hf1 Sr1 O20 -67.62(11) . . . 2_655 ?
O11 Hf1 Sr1 O20 -125.35(11) . . . 2_655 ?
O41 Hf1 Sr1 O20 40.15(10) . . . 2_655 ?
O31 Hf1 Sr1 O20 96.74(11) . . . 2_655 ?
Sr2 Hf1 Sr1 O20 -75.20(9) . . . 2_655 ?
Sr2 Hf1 Sr1 O20 44.72(9) 2_655 . . 2_655 ?
Sr1 Hf1 Sr1 O20 -15.34(8) 2_655 . . 2_655 ?
O51 Hf1 Sr1 O21 145.66(8) . . . 2_655 ?
O1 Hf1 Sr1 O21 -32.04(4) . . . 2_655 ?
O21 Hf1 Sr1 O21 -84.33(8) . . . 2_655 ?
O11 Hf1 Sr1 O21 -142.05(8) . . . 2_655 ?
O41 Hf1 Sr1 O21 23.45(7) . . . 2_655 ?
O31 Hf1 Sr1 O21 80.04(9) . . . 2_655 ?
Sr2 Hf1 Sr1 O21 -91.91(5) . . . 2_655 ?
Sr2 Hf1 Sr1 O21 28.02(4) 2_655 . . 2_655 ?
Sr1 Hf1 Sr1 O21 -32.05(4) 2_655 . . 2_655 ?
O51 Hf1 Sr1 O31 65.62(10) . . . . ?
O1 Hf1 Sr1 O31 -112.09(8) . . . . ?
O21 Hf1 Sr1 O31 -164.37(10) . . . . ?
O11 Hf1 Sr1 O31 137.91(10) . . . . ?
O41 Hf1 Sr1 O31 -56.59(10) . . . . ?
Sr2 Hf1 Sr1 O31 -171.95(7) . . . . ?
Sr2 Hf1 Sr1 O31 -52.02(8) 2_655 . . . ?
Sr1 Hf1 Sr1 O31 -112.09(8) 2_655 . . . ?
O51 Hf1 Sr1 O41 -148.53(8) . . . 2_655 ?
O1 Hf1 Sr1 O41 33.76(4) . . . 2_655 ?
O21 Hf1 Sr1 O41 -18.52(8) . . . 2_655 ?
O11 Hf1 Sr1 O41 -76.24(9) . . . 2_655 ?
O41 Hf1 Sr1 O41 89.26(8) . . . 2_655 ?
O31 Hf1 Sr1 O41 145.85(9) . . . 2_655 ?
Sr2 Hf1 Sr1 O41 -26.10(4) . . . 2_655 ?
Sr2 Hf1 Sr1 O41 93.83(5) 2_655 . . 2_655 ?
Sr1 Hf1 Sr1 O41 33.76(5) 2_655 . . 2_655 ?
O51 Hf1 Sr1 O11 -72.29(10) . . . . ?
O1 Hf1 Sr1 O11 110.01(8) . . . . ?
O21 Hf1 Sr1 O11 57.72(10) . . . . ?
O41 Hf1 Sr1 O11 165.50(9) . . . . ?
O31 Hf1 Sr1 O11 -137.91(10) . . . . ?
Sr2 Hf1 Sr1 O11 50.14(7) . . . . ?
Sr2 Hf1 Sr1 O11 170.07(7) 2_655 . . . ?
Sr1 Hf1 Sr1 O11 110.00(8) 2_655 . . . ?
O51 Hf1 Sr1 Cl1 -72.66(8) . . . . ?
O1 Hf1 Sr1 Cl1 109.64(4) . . . . ?
O21 Hf1 Sr1 Cl1 57.36(7) . . . . ?
O11 Hf1 Sr1 Cl1 -0.37(7) . . . . ?
O41 Hf1 Sr1 Cl1 165.13(6) . . . . ?
O31 Hf1 Sr1 Cl1 -138.28(8) . . . . ?
Sr2 Hf1 Sr1 Cl1 49.77(3) . . . . ?
Sr2 Hf1 Sr1 Cl1 169.700(19) 2_655 . . . ?
Sr1 Hf1 Sr1 Cl1 109.64(4) 2_655 . . . ?
O51 Hf1 Sr1 O1 177.70(7) . . . . ?
O21 Hf1 Sr1 O1 -52.28(7) . . . . ?
O11 Hf1 Sr1 O1 -110.01(8) . . . . ?
O41 Hf1 Sr1 O1 55.49(6) . . . . ?
O31 Hf1 Sr1 O1 112.09(8) . . . . ?
Sr2 Hf1 Sr1 O1 -59.86(3) . . . . ?
Sr2 Hf1 Sr1 O1 60.06(3) 2_655 . . . ?
Sr1 Hf1 Sr1 O1 0.0 2_655 . . . ?
O51 Hf1 Sr1 O60 18.86(10) . . . . ?
O1 Hf1 Sr1 O60 -158.84(7) . . . . ?
O21 Hf1 Sr1 O60 148.88(9) . . . . ?
O11 Hf1 Sr1 O60 91.15(10) . . . . ?
O41 Hf1 Sr1 O60 -103.35(9) . . . . ?
O31 Hf1 Sr1 O60 -46.76(10) . . . . ?
Sr2 Hf1 Sr1 O60 141.29(7) . . . . ?
Sr2 Hf1 Sr1 O60 -98.78(7) 2_655 . . . ?
Sr1 Hf1 Sr1 O60 -158.85(7) 2_655 . . . ?
O51 Hf1 Sr1 Hf1 177.70(7) . . . 2_655 ?
O1 Hf1 Sr1 Hf1 0.0 . . . 2_655 ?
O21 Hf1 Sr1 Hf1 -52.28(7) . . . 2_655 ?
O11 Hf1 Sr1 Hf1 -110.01(8) . . . 2_655 ?
O41 Hf1 Sr1 Hf1 55.49(6) . . . 2_655 ?
O31 Hf1 Sr1 Hf1 112.08(8) . . . 2_655 ?
Sr2 Hf1 Sr1 Hf1 -59.86(3) . . . 2_655 ?
Sr2 Hf1 Sr1 Hf1 60.06(3) 2_655 . . 2_655 ?
Sr1 Hf1 Sr1 Hf1 0.0 2_655 . . 2_655 ?
O51 Hf1 Sr2 O71 68.57(10) . . . . ?
O1 Hf1 Sr2 O71 -109.78(7) . . . . ?
O21 Hf1 Sr2 O71 139.18(9) . . . . ?
O11 Hf1 Sr2 O71 4.21(9) . . . . ?
O41 Hf1 Sr2 O71 -161.82(9) . . . . ?
O31 Hf1 Sr2 O71 -55.80(9) . . . . ?
Sr2 Hf1 Sr2 O71 -109.78(7) 2_655 . . . ?
Sr1 Hf1 Sr2 O71 -170.98(6) 2_655 . . . ?
Sr1 Hf1 Sr2 O71 -49.09(6) . . . . ?
O51 Hf1 Sr2 O11 64.36(11) . . . . ?
O1 Hf1 Sr2 O11 -113.98(8) . . . . ?
O21 Hf1 Sr2 O11 134.97(10) . . . . ?
O41 Hf1 Sr2 O11 -166.03(10) . . . . ?
O31 Hf1 Sr2 O11 -60.01(10) . . . . ?
Sr2 Hf1 Sr2 O11 -113.98(8) 2_655 . . . ?
Sr1 Hf1 Sr2 O11 -175.19(7) 2_655 . . . ?
Sr1 Hf1 Sr2 O11 -53.29(8) . . . . ?
O51 Hf1 Sr2 O41 145.18(9) . . . 2_655 ?
O1 Hf1 Sr2 O41 -33.17(5) . . . 2_655 ?
O21 Hf1 Sr2 O41 -144.22(8) . . . 2_655 ?
O11 Hf1 Sr2 O41 80.81(9) . . . 2_655 ?
O41 Hf1 Sr2 O41 -85.22(8) . . . 2_655 ?
O31 Hf1 Sr2 O41 20.80(7) . . . 2_655 ?
Sr2 Hf1 Sr2 O41 -33.17(5) 2_655 . . 2_655 ?
Sr1 Hf1 Sr2 O41 -94.37(5) 2_655 . . 2_655 ?
Sr1 Hf1 Sr2 O41 27.52(5) . . . 2_655 ?
O51 Hf1 Sr2 O31 -147.42(9) . . . 2_655 ?
O1 Hf1 Sr2 O31 34.23(4) . . . 2_655 ?
O21 Hf1 Sr2 O31 -76.82(9) . . . 2_655 ?
O11 Hf1 Sr2 O31 148.21(9) . . . 2_655 ?
O41 Hf1 Sr2 O31 -17.82(8) . . . 2_655 ?
O31 Hf1 Sr2 O31 88.20(8) . . . 2_655 ?
Sr2 Hf1 Sr2 O31 34.23(5) 2_655 . . 2_655 ?
Sr1 Hf1 Sr2 O31 -26.97(4) 2_655 . . 2_655 ?
Sr1 Hf1 Sr2 O31 94.92(5) . . . 2_655 ?
O51 Hf1 Sr2 O40 157.03(12) . . . 2_655 ?
O1 Hf1 Sr2 O40 -21.32(9) . . . 2_655 ?
O21 Hf1 Sr2 O40 -132.36(12) . . . 2_655 ?
O11 Hf1 Sr2 O40 92.67(12) . . . 2_655 ?
O41 Hf1 Sr2 O40 -73.36(12) . . . 2_655 ?
O31 Hf1 Sr2 O40 32.65(11) . . . 2_655 ?
Sr2 Hf1 Sr2 O40 -21.32(9) 2_655 . . 2_655 ?
Sr1 Hf1 Sr2 O40 -82.52(10) 2_655 . . 2_655 ?
Sr1 Hf1 Sr2 O40 39.37(10) . . . 2_655 ?
O51 Hf1 Sr2 O10 5.34(9) . . . . ?
O1 Hf1 Sr2 O10 -173.01(5) . . . . ?
O21 Hf1 Sr2 O10 75.94(9) . . . . ?
O11 Hf1 Sr2 O10 -59.03(9) . . . . ?
O41 Hf1 Sr2 O10 134.94(8) . . . . ?
O31 Hf1 Sr2 O10 -119.04(8) . . . . ?
Sr2 Hf1 Sr2 O10 -173.01(5) 2_655 . . . ?
Sr1 Hf1 Sr2 O10 125.79(5) 2_655 . . . ?
Sr1 Hf1 Sr2 O10 -112.32(6) . . . . ?
O51 Hf1 Sr2 O21 -70.60(11) . . . . ?
O1 Hf1 Sr2 O21 111.05(8) . . . . ?
O11 Hf1 Sr2 O21 -134.97(10) . . . . ?
O41 Hf1 Sr2 O21 59.00(10) . . . . ?
O31 Hf1 Sr2 O21 165.02(9) . . . . ?
Sr2 Hf1 Sr2 O21 111.05(8) 2_655 . . . ?
Sr1 Hf1 Sr2 O21 49.85(7) 2_655 . . . ?
Sr1 Hf1 Sr2 O21 171.74(7) . . . . ?
O51 Hf1 Sr2 O1 178.35(8) . . . . ?
O21 Hf1 Sr2 O1 -111.05(8) . . . . ?
O11 Hf1 Sr2 O1 113.98(8) . . . . ?
O41 Hf1 Sr2 O1 -52.05(7) . . . . ?
O31 Hf1 Sr2 O1 53.97(7) . . . . ?
Sr2 Hf1 Sr2 O1 0.0 2_655 . . . ?
Sr1 Hf1 Sr2 O1 -61.20(3) 2_655 . . . ?
Sr1 Hf1 Sr2 O1 60.69(3) . . . . ?
O51 Hf1 Sr2 Cl2 -64.85(8) . . . . ?
O1 Hf1 Sr2 Cl2 116.80(4) . . . . ?
O21 Hf1 Sr2 Cl2 5.75(7) . . . . ?
O11 Hf1 Sr2 Cl2 -129.22(8) . . . . ?
O41 Hf1 Sr2 Cl2 64.75(7) . . . . ?
O31 Hf1 Sr2 Cl2 170.77(6) . . . . ?
Sr2 Hf1 Sr2 Cl2 116.80(4) 2_655 . . . ?
Sr1 Hf1 Sr2 Cl2 55.60(3) 2_655 . . . ?
Sr1 Hf1 Sr2 Cl2 177.49(2) . . . . ?
O51 Hf1 Sr2 Hf1 178.35(8) . . . 2_655 ?
O1 Hf1 Sr2 Hf1 0.000(1) . . . 2_655 ?
O21 Hf1 Sr2 Hf1 -111.05(8) . . . 2_655 ?
O11 Hf1 Sr2 Hf1 113.98(8) . . . 2_655 ?
O41 Hf1 Sr2 Hf1 -52.05(7) . . . 2_655 ?
O31 Hf1 Sr2 Hf1 53.97(7) . . . 2_655 ?
Sr2 Hf1 Sr2 Hf1 0.000(1) 2_655 . . 2_655 ?
Sr1 Hf1 Sr2 Hf1 -61.20(3) 2_655 . . 2_655 ?
Sr1 Hf1 Sr2 Hf1 60.69(3) . . . 2_655 ?
O51 Hf1 Sr2 Sr1 -120.45(8) . . . 2_655 ?
O1 Hf1 Sr2 Sr1 61.20(3) . . . 2_655 ?
O21 Hf1 Sr2 Sr1 -49.85(7) . . . 2_655 ?
O11 Hf1 Sr2 Sr1 175.19(7) . . . 2_655 ?
O41 Hf1 Sr2 Sr1 9.15(6) . . . 2_655 ?
O31 Hf1 Sr2 Sr1 115.17(7) . . . 2_655 ?
Sr2 Hf1 Sr2 Sr1 61.20(3) 2_655 . . 2_655 ?
Sr1 Hf1 Sr2 Sr1 121.89(3) . . . 2_655 ?
O51 Hf1 O1 Hf1 -21(3) . . . 2_655 ?
O21 Hf1 O1 Hf1 172(3) . . . 2_655 ?
O11 Hf1 O1 Hf1 81(3) . . . 2_655 ?
O41 Hf1 O1 Hf1 -99(3) . . . 2_655 ?
O31 Hf1 O1 Hf1 -10(3) . . . 2_655 ?
Sr2 Hf1 O1 Hf1 124(3) . . . 2_655 ?
Sr2 Hf1 O1 Hf1 -56(3) 2_655 . . 2_655 ?
Sr1 Hf1 O1 Hf1 -146(3) 2_655 . . 2_655 ?
Sr1 Hf1 O1 Hf1 34(3) . . . 2_655 ?
O51 Hf1 O1 Sr2 34.3(15) . . . 2_655 ?
O21 Hf1 O1 Sr2 -132.90(6) . . . 2_655 ?
O11 Hf1 O1 Sr2 136.88(6) . . . 2_655 ?
O41 Hf1 O1 Sr2 -43.32(6) . . . 2_655 ?
O31 Hf1 O1 Sr2 46.08(6) . . . 2_655 ?
Sr2 Hf1 O1 Sr2 180.0 . . . 2_655 ?
Sr1 Hf1 O1 Sr2 -90.35(3) 2_655 . . 2_655 ?
Sr1 Hf1 O1 Sr2 89.65(3) . . . 2_655 ?
O51 Hf1 O1 Sr2 -145.7(15) . . . . ?
O21 Hf1 O1 Sr2 47.10(6) . . . . ?
O11 Hf1 O1 Sr2 -43.12(6) . . . . ?
O41 Hf1 O1 Sr2 136.68(6) . . . . ?
O31 Hf1 O1 Sr2 -133.92(6) . . . . ?
Sr2 Hf1 O1 Sr2 180.0 2_655 . . . ?
Sr1 Hf1 O1 Sr2 89.65(3) 2_655 . . . ?
Sr1 Hf1 O1 Sr2 -90.35(3) . . . . ?
O51 Hf1 O1 Sr1 124.7(15) . . . 2_655 ?
O21 Hf1 O1 Sr1 -42.55(6) . . . 2_655 ?
O11 Hf1 O1 Sr1 -132.76(6) . . . 2_655 ?
O41 Hf1 O1 Sr1 47.04(6) . . . 2_655 ?
O31 Hf1 O1 Sr1 136.43(6) . . . 2_655 ?
Sr2 Hf1 O1 Sr1 -89.65(3) . . . 2_655 ?
Sr2 Hf1 O1 Sr1 90.35(3) 2_655 . . 2_655 ?
Sr1 Hf1 O1 Sr1 180.0 . . . 2_655 ?
O51 Hf1 O1 Sr1 -55.3(15) . . . . ?
O21 Hf1 O1 Sr1 137.45(6) . . . . ?
O11 Hf1 O1 Sr1 47.24(6) . . . . ?
O41 Hf1 O1 Sr1 -132.97(6) . . . . ?
O31 Hf1 O1 Sr1 -43.57(6) . . . . ?
Sr2 Hf1 O1 Sr1 90.35(3) . . . . ?
Sr2 Hf1 O1 Sr1 -89.65(3) 2_655 . . . ?
Sr1 Hf1 O1 Sr1 180.0 2_655 . . . ?
O71 Sr2 O1 Hf1 88.04(7) . . . . ?
O11 Sr2 O1 Hf1 39.50(5) . . . . ?
O41 Sr2 O1 Hf1 140.17(5) 2_655 . . . ?
O31 Sr2 O1 Hf1 -138.40(5) 2_655 . . . ?
O40 Sr2 O1 Hf1 168.31(5) 2_655 . . . ?
O10 Sr2 O1 Hf1 7.57(5) . . . . ?
O21 Sr2 O1 Hf1 -41.18(5) . . . . ?
Cl2 Sr2 O1 Hf1 -92.10(4) . . . . ?
Hf1 Sr2 O1 Hf1 180.0 2_655 . . . ?
Sr1 Sr2 O1 Hf1 -89.84(3) 2_655 . . . ?
O71 Sr2 O1 Hf1 -91.96(7) . . . 2_655 ?
O11 Sr2 O1 Hf1 -140.50(5) . . . 2_655 ?
O41 Sr2 O1 Hf1 -39.83(5) 2_655 . . 2_655 ?
O31 Sr2 O1 Hf1 41.60(5) 2_655 . . 2_655 ?
O40 Sr2 O1 Hf1 -11.69(5) 2_655 . . 2_655 ?
O10 Sr2 O1 Hf1 -172.43(5) . . . 2_655 ?
O21 Sr2 O1 Hf1 138.82(5) . . . 2_655 ?
Cl2 Sr2 O1 Hf1 87.90(4) . . . 2_655 ?
Hf1 Sr2 O1 Hf1 180.0 . . . 2_655 ?
Sr1 Sr2 O1 Hf1 90.16(3) 2_655 . . 2_655 ?
O71 Sr2 O1 Sr2 89(8) . . . 2_655 ?
O11 Sr2 O1 Sr2 40(8) . . . 2_655 ?
O41 Sr2 O1 Sr2 141(8) 2_655 . . 2_655 ?
O31 Sr2 O1 Sr2 -138(8) 2_655 . . 2_655 ?
O40 Sr2 O1 Sr2 169(8) 2_655 . . 2_655 ?
O10 Sr2 O1 Sr2 8(8) . . . 2_655 ?
O21 Sr2 O1 Sr2 -41(8) . . . 2_655 ?
Cl2 Sr2 O1 Sr2 -92(8) . . . 2_655 ?
Hf1 Sr2 O1 Sr2 1(7) . . . 2_655 ?
Hf1 Sr2 O1 Sr2 -180(7) 2_655 . . 2_655 ?
Sr1 Sr2 O1 Sr2 -89(8) 2_655 . . 2_655 ?
O71 Sr2 O1 Sr1 177.87(6) . . . 2_655 ?
O11 Sr2 O1 Sr1 129.34(6) . . . 2_655 ?
O41 Sr2 O1 Sr1 -129.99(5) 2_655 . . 2_655 ?
O31 Sr2 O1 Sr1 -48.56(5) 2_655 . . 2_655 ?
O40 Sr2 O1 Sr1 -101.85(6) 2_655 . . 2_655 ?
O10 Sr2 O1 Sr1 97.41(6) . . . 2_655 ?
O21 Sr2 O1 Sr1 48.66(5) . . . 2_655 ?
Cl2 Sr2 O1 Sr1 -2.26(2) . . . 2_655 ?
Hf1 Sr2 O1 Sr1 89.84(3) . . . 2_655 ?
Hf1 Sr2 O1 Sr1 -90.16(3) 2_655 . . 2_655 ?
O71 Sr2 O1 Sr1 -2.13(6) . . . . ?
O11 Sr2 O1 Sr1 -50.66(6) . . . . ?
O41 Sr2 O1 Sr1 50.00(5) 2_655 . . . ?
O31 Sr2 O1 Sr1 131.44(5) 2_655 . . . ?
O40 Sr2 O1 Sr1 78.15(6) 2_655 . . . ?
O10 Sr2 O1 Sr1 -82.59(6) . . . . ?
O21 Sr2 O1 Sr1 -131.35(5) . . . . ?
Cl2 Sr2 O1 Sr1 177.74(2) . . . . ?
Hf1 Sr2 O1 Sr1 -90.16(3) . . . . ?
Hf1 Sr2 O1 Sr1 89.84(3) 2_655 . . . ?
Sr1 Sr2 O1 Sr1 180.0 2_655 . . . ?
O61 Sr1 O1 Hf1 90.90(6) . . . . ?
O30 Sr1 O1 Hf1 9.37(5) . . . . ?
O20 Sr1 O1 Hf1 170.99(5) 2_655 . . . ?
O21 Sr1 O1 Hf1 141.04(5) 2_655 . . . ?
O31 Sr1 O1 Hf1 40.32(5) . . . . ?
O41 Sr1 O1 Hf1 -138.24(5) 2_655 . . . ?
O11 Sr1 O1 Hf1 -41.42(5) . . . . ?
Cl1 Sr1 O1 Hf1 -91.34(4) . . . . ?
O60 Sr1 O1 Hf1 81.3(2) . . . . ?
Hf1 Sr1 O1 Hf1 180.0 2_655 . . . ?
O61 Sr1 O1 Hf1 -89.10(6) . . . 2_655 ?
O30 Sr1 O1 Hf1 -170.63(5) . . . 2_655 ?
O20 Sr1 O1 Hf1 -9.01(5) 2_655 . . 2_655 ?
O21 Sr1 O1 Hf1 -38.96(5) 2_655 . . 2_655 ?
O31 Sr1 O1 Hf1 -139.68(5) . . . 2_655 ?
O41 Sr1 O1 Hf1 41.77(5) 2_655 . . 2_655 ?
O11 Sr1 O1 Hf1 138.58(5) . . . 2_655 ?
Cl1 Sr1 O1 Hf1 88.66(4) . . . 2_655 ?
O60 Sr1 O1 Hf1 -98.7(2) . . . 2_655 ?
Hf1 Sr1 O1 Hf1 180.0 . . . 2_655 ?
O61 Sr1 O1 Sr2 0.82(5) . . . 2_655 ?
O30 Sr1 O1 Sr2 -80.71(6) . . . 2_655 ?
O20 Sr1 O1 Sr2 80.91(6) 2_655 . . 2_655 ?
O21 Sr1 O1 Sr2 50.96(5) 2_655 . . 2_655 ?
O31 Sr1 O1 Sr2 -49.76(6) . . . 2_655 ?
O41 Sr1 O1 Sr2 131.69(6) 2_655 . . 2_655 ?
O11 Sr1 O1 Sr2 -131.50(5) . . . 2_655 ?
Cl1 Sr1 O1 Sr2 178.58(2) . . . 2_655 ?
O60 Sr1 O1 Sr2 -8.8(2) . . . 2_655 ?
Hf1 Sr1 O1 Sr2 89.92(3) 2_655 . . 2_655 ?
Hf1 Sr1 O1 Sr2 -90.08(3) . . . 2_655 ?
O61 Sr1 O1 Sr2 -179.18(5) . . . . ?
O30 Sr1 O1 Sr2 99.29(6) . . . . ?
O20 Sr1 O1 Sr2 -99.09(6) 2_655 . . . ?
O21 Sr1 O1 Sr2 -129.04(5) 2_655 . . . ?
O31 Sr1 O1 Sr2 130.24(6) . . . . ?
O41 Sr1 O1 Sr2 -48.32(6) 2_655 . . . ?
O11 Sr1 O1 Sr2 48.50(5) . . . . ?
Cl1 Sr1 O1 Sr2 -1.42(2) . . . . ?
O60 Sr1 O1 Sr2 171.2(2) . . . . ?
Hf1 Sr1 O1 Sr2 -90.08(3) 2_655 . . . ?
Hf1 Sr1 O1 Sr2 89.92(3) . . . . ?
O61 Sr1 O1 Sr1 -128(2) . . . 2_655 ?
O30 Sr1 O1 Sr1 150(2) . . . 2_655 ?
O20 Sr1 O1 Sr1 -48(2) 2_655 . . 2_655 ?
O21 Sr1 O1 Sr1 -78(2) 2_655 . . 2_655 ?
O31 Sr1 O1 Sr1 -179(2) . . . 2_655 ?
O41 Sr1 O1 Sr1 3(2) 2_655 . . 2_655 ?
O11 Sr1 O1 Sr1 99(2) . . . 2_655 ?
Cl1 Sr1 O1 Sr1 49(2) . . . 2_655 ?
O60 Sr1 O1 Sr1 -138(2) . . . 2_655 ?
Hf1 Sr1 O1 Sr1 -39(2) 2_655 . . 2_655 ?
Hf1 Sr1 O1 Sr1 141(2) . . . 2_655 ?
O51 Hf1 O11 C11 -7.5(2) . . . . ?
O1 Hf1 O11 C11 174.8(2) . . . . ?
O21 Hf1 O11 C11 92.2(2) . . . . ?
O41 Hf1 O11 C11 174.1(2) . . . . ?
O31 Hf1 O11 C11 -104.0(2) . . . . ?
Sr2 Hf1 O11 C11 125.6(2) . . . . ?
Sr2 Hf1 O11 C11 -144.51(19) 2_655 . . . ?
Sr1 Hf1 O11 C11 130.83(19) 2_655 . . . ?
Sr1 Hf1 O11 C11 -133.6(2) . . . . ?
O51 Hf1 O11 Sr2 -133.17(8) . . . . ?
O1 Hf1 O11 Sr2 49.15(5) . . . . ?
O21 Hf1 O11 Sr2 -33.41(7) . . . . ?
O41 Hf1 O11 Sr2 48.4(3) . . . . ?
O31 Hf1 O11 Sr2 130.33(7) . . . . ?
Sr2 Hf1 O11 Sr2 89.86(6) 2_655 . . . ?
Sr1 Hf1 O11 Sr2 5.19(8) 2_655 . . . ?
Sr1 Hf1 O11 Sr2 100.81(8) . . . . ?
O51 Hf1 O11 Sr1 126.03(7) . . . . ?
O1 Hf1 O11 Sr1 -51.66(5) . . . . ?
O21 Hf1 O11 Sr1 -134.22(7) . . . . ?
O41 Hf1 O11 Sr1 -52.4(3) . . . . ?
O31 Hf1 O11 Sr1 29.52(7) . . . . ?
Sr2 Hf1 O11 Sr1 -100.81(8) . . . . ?
Sr2 Hf1 O11 Sr1 -10.95(7) 2_655 . . . ?
Sr1 Hf1 O11 Sr1 -95.61(5) 2_655 . . . ?
O71 Sr2 O11 C11 47.31(17) . . . . ?
O41 Sr2 O11 C11 127.70(18) 2_655 . . . ?
O31 Sr2 O11 C11 -172.52(16) 2_655 . . . ?
O40 Sr2 O11 C11 88.49(19) 2_655 . . . ?
O10 Sr2 O11 C11 -26.91(16) . . . . ?
O21 Sr2 O11 C11 -109.34(18) . . . . ?
O1 Sr2 O11 C11 -174.50(19) . . . . ?
Cl2 Sr2 O11 C11 -53.4(2) . . . . ?
Hf1 Sr2 O11 C11 -136.7(2) . . . . ?
Hf1 Sr2 O11 C11 164.11(17) 2_655 . . . ?
Sr1 Sr2 O11 C11 -140.62(17) 2_655 . . . ?
O71 Sr2 O11 Hf1 -176.02(9) . . . . ?
O41 Sr2 O11 Hf1 -95.64(8) 2_655 . . . ?
O31 Sr2 O11 Hf1 -35.86(9) 2_655 . . . ?
O40 Sr2 O11 Hf1 -134.85(8) 2_655 . . . ?
O10 Sr2 O11 Hf1 109.75(9) . . . . ?
O21 Sr2 O11 Hf1 27.32(6) . . . . ?
O1 Sr2 O11 Hf1 -37.84(5) . . . . ?
Cl2 Sr2 O11 Hf1 83.28(9) . . . . ?
Hf1 Sr2 O11 Hf1 -59.23(7) 2_655 . . . ?
Sr1 Sr2 O11 Hf1 -3.96(6) 2_655 . . . ?
O71 Sr2 O11 Sr1 -81.23(8) . . . . ?
O41 Sr2 O11 Sr1 -0.85(6) 2_655 . . . ?
O31 Sr2 O11 Sr1 58.93(8) 2_655 . . . ?
O40 Sr2 O11 Sr1 -40.06(11) 2_655 . . . ?
O10 Sr2 O11 Sr1 -155.45(9) . . . . ?
O21 Sr2 O11 Sr1 122.12(8) . . . . ?
O1 Sr2 O11 Sr1 56.95(5) . . . . ?
Cl2 Sr2 O11 Sr1 178.07(3) . . . . ?
Hf1 Sr2 O11 Sr1 94.79(9) . . . . ?
Hf1 Sr2 O11 Sr1 35.56(5) 2_655 . . . ?
Sr1 Sr2 O11 Sr1 90.83(6) 2_655 . . . ?
O61 Sr1 O11 C11 92.4(2) . . . . ?
O30 Sr1 O11 C11 46.90(18) . . . . ?
O20 Sr1 O11 C11 -102.4(2) 2_655 . . . ?
O21 Sr1 O11 C11 -178.70(17) 2_655 . . . ?
O31 Sr1 O11 C11 114.20(19) . . . . ?
O41 Sr1 O11 C11 -123.16(18) 2_655 . . . ?
Cl1 Sr1 O11 C11 -40.78(17) . . . . ?
O1 Sr1 O11 C11 179.06(19) . . . . ?
O60 Sr1 O11 C11 13.4(2) . . . . ?
Hf1 Sr1 O11 C11 -158.97(18) 2_655 . . . ?
Hf1 Sr1 O11 C11 139.5(2) . . . . ?
O61 Sr1 O11 Hf1 -47.13(12) . . . . ?
O30 Sr1 O11 Hf1 -92.65(8) . . . . ?
O20 Sr1 O11 Hf1 118.06(11) 2_655 . . . ?
O21 Sr1 O11 Hf1 41.75(8) 2_655 . . . ?
O31 Sr1 O11 Hf1 -25.35(6) . . . . ?
O41 Sr1 O11 Hf1 97.30(8) 2_655 . . . ?
Cl1 Sr1 O11 Hf1 179.67(6) . . . . ?
O1 Sr1 O11 Hf1 39.51(4) . . . . ?
O60 Sr1 O11 Hf1 -126.13(8) . . . . ?
Hf1 Sr1 O11 Hf1 61.48(6) 2_655 . . . ?
O61 Sr1 O11 Sr2 -143.60(8) . . . . ?
O30 Sr1 O11 Sr2 170.87(8) . . . . ?
O20 Sr1 O11 Sr2 21.59(15) 2_655 . . . ?
O21 Sr1 O11 Sr2 -54.72(8) 2_655 . . . ?
O31 Sr1 O11 Sr2 -121.82(8) . . . . ?
O41 Sr1 O11 Sr2 0.82(6) 2_655 . . . ?
Cl1 Sr1 O11 Sr2 83.20(6) . . . . ?
O1 Sr1 O11 Sr2 -56.97(5) . . . . ?
O60 Sr1 O11 Sr2 137.40(7) . . . . ?
Hf1 Sr1 O11 Sr2 -35.00(5) 2_655 . . . ?
Hf1 Sr1 O11 Sr2 -96.47(9) . . . . ?
Hf1 O11 C11 C12 -65.0(3) . . . . ?
Sr2 O11 C11 C12 53.6(3) . . . . ?
Sr1 O11 C11 C12 171.32(16) . . . . ?
O11 C11 C12 O10 -53.6(3) . . . . ?
C11 C12 O10 C13 -169.5(2) . . . . ?
C11 C12 O10 Sr2 26.7(3) . . . . ?
O71 Sr2 O10 C13 114.3(2) . . . . ?
O11 Sr2 O10 C13 -161.2(2) . . . . ?
O41 Sr2 O10 C13 159.5(2) 2_655 . . . ?
O31 Sr2 O10 C13 -63.3(3) 2_655 . . . ?
O40 Sr2 O10 C13 70.5(2) 2_655 . . . ?
O21 Sr2 O10 C13 -89.4(2) . . . . ?
O1 Sr2 O10 C13 -130.9(2) . . . . ?
Cl2 Sr2 O10 C13 2.0(2) . . . . ?
Hf1 Sr2 O10 C13 -126.5(2) . . . . ?
Hf1 Sr2 O10 C13 -139.4(2) 2_655 . . . ?
Sr1 Sr2 O10 C13 -80.6(2) 2_655 . . . ?
O71 Sr2 O10 C12 -85.76(19) . . . . ?
O11 Sr2 O10 C12 -1.19(17) . . . . ?
O41 Sr2 O10 C12 -40.5(2) 2_655 . . . ?
O31 Sr2 O10 C12 96.7(2) 2_655 . . . ?
O40 Sr2 O10 C12 -129.56(18) 2_655 . . . ?
O21 Sr2 O10 C12 70.54(19) . . . . ?
O1 Sr2 O10 C12 29.05(19) . . . . ?
Cl2 Sr2 O10 C12 162.01(19) . . . . ?
Hf1 Sr2 O10 C12 33.46(18) . . . . ?
Hf1 Sr2 O10 C12 20.6(2) 2_655 . . . ?
Sr1 Sr2 O10 C12 79.43(19) 2_655 . . . ?
O51 Hf1 O21 C21 -3.4(2) . . . . ?
O1 Hf1 O21 C21 176.1(2) . . . . ?
O11 Hf1 O21 C21 -101.7(2) . . . . ?
O41 Hf1 O21 C21 94.2(2) . . . . ?
O31 Hf1 O21 C21 172.5(2) . . . . ?
Sr2 Hf1 O21 C21 -133.4(2) . . . . ?
Sr2 Hf1 O21 C21 133.0(2) 2_655 . . . ?
Sr1 Hf1 O21 C21 126.4(2) 2_655 . . . ?
Sr1 Hf1 O21 C21 -142.61(19) . . . . ?
O51 Hf1 O21 Sr1 -129.75(8) . . . 2_655 ?
O1 Hf1 O21 Sr1 49.72(5) . . . 2_655 ?
O11 Hf1 O21 Sr1 131.87(8) . . . 2_655 ?
O41 Hf1 O21 Sr1 -32.16(7) . . . 2_655 ?
O31 Hf1 O21 Sr1 46.1(3) . . . 2_655 ?
Sr2 Hf1 O21 Sr1 100.25(8) . . . 2_655 ?
Sr2 Hf1 O21 Sr1 6.65(8) 2_655 . . 2_655 ?
Sr1 Hf1 O21 Sr1 91.00(7) . . . 2_655 ?
O51 Hf1 O21 Sr2 130.00(8) . . . . ?
O1 Hf1 O21 Sr2 -50.52(5) . . . . ?
O11 Hf1 O21 Sr2 31.62(7) . . . . ?
O41 Hf1 O21 Sr2 -132.41(7) . . . . ?
O31 Hf1 O21 Sr2 -54.1(3) . . . . ?
Sr2 Hf1 O21 Sr2 -93.60(6) 2_655 . . . ?
Sr1 Hf1 O21 Sr2 -100.25(8) 2_655 . . . ?
Sr1 Hf1 O21 Sr2 -9.25(8) . . . . ?
O71 Sr2 O21 C21 76.4(2) . . . . ?
O11 Sr2 O21 C21 110.72(19) . . . . ?
O41 Sr2 O21 C21 178.57(17) 2_655 . . . ?
O31 Sr2 O21 C21 -123.97(19) 2_655 . . . ?
O40 Sr2 O21 C21 -98.3(2) 2_655 . . . ?
O10 Sr2 O21 C21 42.74(18) . . . . ?
O1 Sr2 O21 C21 177.29(19) . . . . ?
Cl2 Sr2 O21 C21 -37.31(18) . . . . ?
Hf1 Sr2 O21 C21 138.0(2) . . . . ?
Hf1 Sr2 O21 C21 -160.49(18) 2_655 . . . ?
Sr1 Sr2 O21 C21 -124.2(2) 2_655 . . . ?
O71 Sr2 O21 Hf1 -61.63(12) . . . . ?
O11 Sr2 O21 Hf1 -27.26(6) . . . . ?
O41 Sr2 O21 Hf1 40.59(9) 2_655 . . . ?
O31 Sr2 O21 Hf1 98.05(8) 2_655 . . . ?
O40 Sr2 O21 Hf1 123.68(12) 2_655 . . . ?
O10 Sr2 O21 Hf1 -95.24(8) . . . . ?
O1 Sr2 O21 Hf1 39.31(4) . . . . ?
Cl2 Sr2 O21 Hf1 -175.29(6) . . . . ?
Hf1 Sr2 O21 Hf1 61.53(6) 2_655 . . . ?
Sr1 Sr2 O21 Hf1 97.82(9) 2_655 . . . ?
O71 Sr2 O21 Sr1 -159.45(8) . . . 2_655 ?
O11 Sr2 O21 Sr1 -125.08(8) . . . 2_655 ?
O41 Sr2 O21 Sr1 -57.23(8) 2_655 . . 2_655 ?
O31 Sr2 O21 Sr1 0.22(6) 2_655 . . 2_655 ?
O40 Sr2 O21 Sr1 25.86(16) 2_655 . . 2_655 ?
O10 Sr2 O21 Sr1 166.94(7) . . . 2_655 ?
O1 Sr2 O21 Sr1 -58.51(5) . . . 2_655 ?
Cl2 Sr2 O21 Sr1 86.88(6) . . . 2_655 ?
Hf1 Sr2 O21 Sr1 -97.82(9) . . . 2_655 ?
Hf1 Sr2 O21 Sr1 -36.30(5) 2_655 . . 2_655 ?
Hf1 O21 C21 C22 -69.6(3) . . . . ?
Sr1 O21 C21 C22 50.5(3) 2_655 . . . ?
Sr2 O21 C21 C22 168.46(17) . . . . ?
O21 C21 C22 O20 -52.3(3) . . . . ?
C21 C22 O20 C23 -167.5(2) . . . . ?
C21 C22 O20 Sr1 28.4(3) . . . 2_655 ?
O51 Hf1 O31 C31 -5.4(2) . . . . ?
O1 Hf1 O31 C31 175.1(2) . . . . ?
O21 Hf1 O31 C31 178.7(2) . . . . ?
O11 Hf1 O31 C31 93.0(2) . . . . ?
O41 Hf1 O31 C31 -103.0(2) . . . . ?
Sr2 Hf1 O31 C31 132.90(18) . . . . ?
Sr2 Hf1 O31 C31 -134.1(2) 2_655 . . . ?
Sr1 Hf1 O31 C31 -143.39(18) 2_655 . . . ?
Sr1 Hf1 O31 C31 124.2(2) . . . . ?
O51 Hf1 O31 Sr1 -129.65(8) . . . . ?
O1 Hf1 O31 Sr1 50.83(5) . . . . ?
O21 Hf1 O31 Sr1 54.4(3) . . . . ?
O11 Hf1 O31 Sr1 -31.25(7) . . . . ?
O41 Hf1 O31 Sr1 132.78(8) . . . . ?
Sr2 Hf1 O31 Sr1 8.68(8) . . . . ?
Sr2 Hf1 O31 Sr1 101.67(8) 2_655 . . . ?
Sr1 Hf1 O31 Sr1 92.38(6) 2_655 . . . ?
O51 Hf1 O31 Sr2 128.67(8) . . . 2_655 ?
O1 Hf1 O31 Sr2 -50.85(5) . . . 2_655 ?
O21 Hf1 O31 Sr2 -47.2(3) . . . 2_655 ?
O11 Hf1 O31 Sr2 -132.92(7) . . . 2_655 ?
O41 Hf1 O31 Sr2 31.10(7) . . . 2_655 ?
Sr2 Hf1 O31 Sr2 -93.00(6) . . . 2_655 ?
Sr1 Hf1 O31 Sr2 -9.29(7) 2_655 . . 2_655 ?
Sr1 Hf1 O31 Sr2 -101.67(8) . . . 2_655 ?
O61 Sr1 O31 C31 56.62(17) . . . . ?
O30 Sr1 O31 C31 -23.76(16) . . . . ?
O20 Sr1 O31 C31 97.49(18) 2_655 . . . ?
O21 Sr1 O31 C31 131.34(17) 2_655 . . . ?
O41 Sr1 O31 C31 -170.43(16) 2_655 . . . ?
O11 Sr1 O31 C31 -107.97(18) . . . . ?
Cl1 Sr1 O31 C31 -67.10(18) . . . . ?
O1 Sr1 O31 C31 -171.73(18) . . . . ?
O60 Sr1 O31 C31 17.50(18) . . . . ?
Hf1 Sr1 O31 C31 166.85(17) 2_655 . . . ?
Hf1 Sr1 O31 C31 -133.3(2) . . . . ?
O61 Sr1 O31 Hf1 -170.09(9) . . . . ?
O30 Sr1 O31 Hf1 109.53(9) . . . . ?
O20 Sr1 O31 Hf1 -129.21(8) 2_655 . . . ?
O21 Sr1 O31 Hf1 -95.36(8) 2_655 . . . ?
O41 Sr1 O31 Hf1 -37.13(9) 2_655 . . . ?
O11 Sr1 O31 Hf1 25.33(6) . . . . ?
Cl1 Sr1 O31 Hf1 66.20(10) . . . . ?
O1 Sr1 O31 Hf1 -38.43(4) . . . . ?
O60 Sr1 O31 Hf1 150.80(7) . . . . ?
Hf1 Sr1 O31 Hf1 -59.85(6) 2_655 . . . ?
O61 Sr1 O31 Sr2 -74.95(8) . . . 2_655 ?
O30 Sr1 O31 Sr2 -155.33(8) . . . 2_655 ?
O20 Sr1 O31 Sr2 -34.08(11) 2_655 . . 2_655 ?
O21 Sr1 O31 Sr2 -0.23(6) 2_655 . . 2_655 ?
O41 Sr1 O31 Sr2 58.00(8) 2_655 . . 2_655 ?
O11 Sr1 O31 Sr2 120.46(8) . . . 2_655 ?
Cl1 Sr1 O31 Sr2 161.33(3) . . . 2_655 ?
O1 Sr1 O31 Sr2 56.70(5) . . . 2_655 ?
O60 Sr1 O31 Sr2 -114.07(7) . . . 2_655 ?
Hf1 Sr1 O31 Sr2 35.29(5) 2_655 . . 2_655 ?
Hf1 Sr1 O31 Sr2 95.14(8) . . . 2_655 ?
Hf1 O31 C31 C32 -67.0(3) . . . . ?
Sr1 O31 C31 C32 50.4(3) . . . . ?
Sr2 O31 C31 C32 170.56(17) 2_655 . . . ?
O31 C31 C32 O30 -54.1(3) . . . . ?
C31 C32 O30 C33 -166.5(2) . . . . ?
C31 C32 O30 Sr1 31.5(3) . . . . ?
O61 Sr1 O30 C32 -84.47(19) . . . . ?
O20 Sr1 O30 C32 -134.58(17) 2_655 . . . ?
O21 Sr1 O30 C32 -42.5(2) 2_655 . . . ?
O31 Sr1 O30 C32 -5.44(17) . . . . ?
O41 Sr1 O30 C32 84.3(2) 2_655 . . . ?
O11 Sr1 O30 C32 64.94(18) . . . . ?
Cl1 Sr1 O30 C32 148.39(18) . . . . ?
O1 Sr1 O30 C32 23.26(19) . . . . ?
O60 Sr1 O30 C32 -142.97(19) . . . . ?
Hf1 Sr1 O30 C32 13.8(2) 2_655 . . . ?
Hf1 Sr1 O30 C32 28.59(17) . . . . ?
O61 Sr1 O30 C33 116.5(2) . . . . ?
O20 Sr1 O30 C33 66.3(2) 2_655 . . . ?
O21 Sr1 O30 C33 158.4(2) 2_655 . . . ?
O31 Sr1 O30 C33 -164.5(2) . . . . ?
O41 Sr1 O30 C33 -74.8(3) 2_655 . . . ?
O11 Sr1 O30 C33 -94.1(2) . . . . ?
Cl1 Sr1 O30 C33 -10.7(2) . . . . ?
O1 Sr1 O30 C33 -135.8(2) . . . . ?
O60 Sr1 O30 C33 57.9(2) . . . . ?
Hf1 Sr1 O30 C33 -145.28(19) 2_655 . . . ?
Hf1 Sr1 O30 C33 -130.5(2) . . . . ?
O51 Hf1 O41 C41 -1.5(2) . . . . ?
O1 Hf1 O41 C41 176.2(2) . . . . ?
O21 Hf1 O41 C41 -101.2(2) . . . . ?
O11 Hf1 O41 C41 176.9(2) . . . . ?
O31 Hf1 O41 C41 94.8(2) . . . . ?
Sr2 Hf1 O41 C41 -143.03(18) . . . . ?
Sr2 Hf1 O41 C41 126.8(2) 2_655 . . . ?
Sr1 Hf1 O41 C41 -131.7(2) 2_655 . . . ?
Sr1 Hf1 O41 C41 132.67(19) . . . . ?
O51 Hf1 O41 Sr2 -128.35(7) . . . 2_655 ?
O1 Hf1 O41 Sr2 49.34(5) . . . 2_655 ?
O21 Hf1 O41 Sr2 131.99(7) . . . 2_655 ?
O11 Hf1 O41 Sr2 50.1(3) . . . 2_655 ?
O31 Hf1 O41 Sr2 -32.04(7) . . . 2_655 ?
Sr2 Hf1 O41 Sr2 90.13(6) . . . 2_655 ?
Sr1 Hf1 O41 Sr2 101.42(7) 2_655 . . 2_655 ?
Sr1 Hf1 O41 Sr2 5.83(7) . . . 2_655 ?
O51 Hf1 O41 Sr1 130.23(7) . . . 2_655 ?
O1 Hf1 O41 Sr1 -52.08(5) . . . 2_655 ?
O21 Hf1 O41 Sr1 30.57(7) . . . 2_655 ?
O11 Hf1 O41 Sr1 -51.4(3) . . . 2_655 ?
O31 Hf1 O41 Sr1 -133.46(7) . . . 2_655 ?
Sr2 Hf1 O41 Sr1 -11.29(8) . . . 2_655 ?
Sr2 Hf1 O41 Sr1 -101.42(7) 2_655 . . 2_655 ?
Sr1 Hf1 O41 Sr1 -95.59(5) . . . 2_655 ?
Hf1 O41 C41 C42 -69.4(3) . . . . ?
Sr2 O41 C41 C42 49.8(3) 2_655 . . . ?
Sr1 O41 C41 C42 168.79(18) 2_655 . . . ?
O41 C41 C42 O40 -54.3(3) . . . . ?
C41 C42 O40 C43 -167.9(2) . . . . ?
C41 C42 O40 Sr2 31.9(3) . . . 2_655 ?
O1 Hf1 O51 C51 -16(2) . . . . ?
O21 Hf1 O51 C51 150.9(8) . . . . ?
O11 Hf1 O51 C51 -118.5(8) . . . . ?
O41 Hf1 O51 C51 61.1(9) . . . . ?
O31 Hf1 O51 C51 -27.9(9) . . . . ?
Sr2 Hf1 O51 C51 -161.0(8) . . . . ?
Sr2 Hf1 O51 C51 17.2(9) 2_655 . . . ?
Sr1 Hf1 O51 C51 107.1(8) 2_655 . . . ?
Sr1 Hf1 O51 C51 -70.3(9) . . . . ?
Hf1 O51 C51 C52 158.0(7) . . . . ?
O51 C51 C52 O50 -67.7(3) . . . . ?
C51 C52 O50 C53 -177.2(3) . . . . ?
O30 Sr1 O61 C61 -44.9(3) . . . . ?
O20 Sr1 O61 C61 97.2(3) 2_655 . . . ?
O21 Sr1 O61 C61 164.0(3) 2_655 . . . ?
O31 Sr1 O61 C61 -111.2(3) . . . . ?
O41 Sr1 O61 C61 143.3(3) 2_655 . . . ?
O11 Sr1 O61 C61 -90.5(3) . . . . ?
Cl1 Sr1 O61 C61 28.8(3) . . . . ?
O1 Sr1 O61 C61 -153.5(3) . . . . ?
O60 Sr1 O61 C61 23.9(3) . . . . ?
Hf1 Sr1 O61 C61 170.4(3) 2_655 . . . ?
Hf1 Sr1 O61 C61 -117.2(3) . . . . ?
Sr1 O61 C61 C62 -53.9(4) . . . . ?
O61 C61 C62 O60 55.0(4) . . . . ?
C61 C62 O60 C63 161.8(3) . . . . ?
C61 C62 O60 Sr1 -34.7(3) . . . . ?
O61 Sr1 O60 C62 8.8(2) . . . . ?
O30 Sr1 O60 C62 97.3(2) . . . . ?
O20 Sr1 O60 C62 -75.8(2) 2_655 . . . ?
O21 Sr1 O60 C62 -34.0(2) 2_655 . . . ?
O31 Sr1 O60 C62 56.2(2) . . . . ?
O41 Sr1 O60 C62 -113.7(2) 2_655 . . . ?
O11 Sr1 O60 C62 133.6(2) . . . . ?
Cl1 Sr1 O60 C62 -166.9(2) . . . . ?
O1 Sr1 O60 C62 19.6(4) . . . . ?
Hf1 Sr1 O60 C62 -59.9(2) 2_655 . . . ?
Hf1 Sr1 O60 C62 83.7(2) . . . . ?
O61 Sr1 O60 C63 168.0(3) . . . . ?
O30 Sr1 O60 C63 -103.5(3) . . . . ?
O20 Sr1 O60 C63 83.4(3) 2_655 . . . ?
O21 Sr1 O60 C63 125.2(3) 2_655 . . . ?
O31 Sr1 O60 C63 -144.6(3) . . . . ?
O41 Sr1 O60 C63 45.5(3) 2_655 . . . ?
O11 Sr1 O60 C63 -67.2(3) . . . . ?
Cl1 Sr1 O60 C63 -7.7(3) . . . . ?
O1 Sr1 O60 C63 178.8(3) . . . . ?
Hf1 Sr1 O60 C63 99.3(3) 2_655 . . . ?
Hf1 Sr1 O60 C63 -117.1(3) . . . . ?
O11 Sr2 O71 C71 -158.2(3) . . . . ?
O41 Sr2 O71 C71 117.4(3) 2_655 . . . ?
O31 Sr2 O71 C71 86.4(3) 2_655 . . . ?
O40 Sr2 O71 C71 51.5(2) 2_655 . . . ?
O10 Sr2 O71 C71 -91.6(3) . . . . ?
O21 Sr2 O71 C71 -126.0(2) . . . . ?
O1 Sr2 O71 C71 160.7(2) . . . . ?
Cl2 Sr2 O71 C71 -19.2(3) . . . . ?
Hf1 Sr2 O71 C71 -160.7(2) . . . . ?
Hf1 Sr2 O71 C71 121.5(2) 2_655 . . . ?
Sr1 Sr2 O71 C71 167.07(19) 2_655 . . . ?
Sr2 O71 C71 C72 131.4(2) . . . . ?
O71 C71 C72 O70 178.3(2) . . . . ?
C71 C72 O70 C73 173.5(3) . . . . ?
